data_4346314
loop_
_publ_author_name
'Chang, Mu-Chieh'
'Otten, Edwin'

_publ_section_title
;
 Reduction of (Formazanate)boron Difluoride Provides Evidence for an
 N-Heterocyclic B(I) Carbenoid Intermediate.
;
_journal_issue 17
_journal_name_full 'Inorganic chemistry'
_journal_page_first 8656
_journal_page_last 8664
_journal_paper_doi 10.1021/acs.inorgchem.5b01287
_journal_volume 54
_journal_year 2015
_chemical_formula_sum 'C70 H71 B3 N12 Na O5'
_chemical_formula_weight 1215.80
_space_group_crystal_system triclinic
_space_group_IT_number 2
_space_group_name_Hall '-P 1'
_space_group_name_H-M_alt 'P -1'
_atom_sites_solution_hydrogens geom
_audit_creation_method SHELXL-2014
_cell_angle_alpha 97.5364(17)
_cell_angle_beta 100.8958(18)
_cell_angle_gamma 94.8132(17)
_cell_formula_units_Z 4
_cell_length_a 11.8029(5)
_cell_length_b 22.3034(8)
_cell_length_c 25.7940(10)
_cell_measurement_reflns_used 9319
_cell_measurement_temperature 100(2)
_cell_measurement_theta_max 25.24
_cell_measurement_theta_min 2.80
_cell_volume 6568.8(4)
_computing_cell_refinement 'Bruker SAINT'
_computing_data_collection 'Bruker APEX2'
_computing_data_reduction 'Bruker SAINT'
_computing_structure_refinement 'SHELXL-2014 (Sheldrick, 2014)'
_computing_structure_solution 'SHELXS-97 (Sheldrick 2008)'
_diffrn_ambient_temperature 100(2)
_diffrn_measured_fraction_theta_full 0.876
_diffrn_measured_fraction_theta_max 0.872
_diffrn_measurement_device_type 'Bruker APEX-II CCD'
_diffrn_measurement_method '\f and \w scans'
_diffrn_radiation_type MoK\a
_diffrn_radiation_wavelength 0.71073
_diffrn_reflns_av_R_equivalents 0.1058
_diffrn_reflns_av_unetI/netI 0.1051
_diffrn_reflns_Laue_measured_fraction_full 0.876
_diffrn_reflns_Laue_measured_fraction_max 0.872
_diffrn_reflns_limit_h_max 14
_diffrn_reflns_limit_h_min -14
_diffrn_reflns_limit_k_max 26
_diffrn_reflns_limit_k_min -27
_diffrn_reflns_limit_l_max 31
_diffrn_reflns_limit_l_min -31
_diffrn_reflns_number 76760
_diffrn_reflns_point_group_measured_fraction_full 0.876
_diffrn_reflns_point_group_measured_fraction_max 0.872
_diffrn_reflns_theta_full 25.242
_diffrn_reflns_theta_max 26.022
_diffrn_reflns_theta_min 2.781
_exptl_absorpt_coefficient_mu 0.084
_exptl_absorpt_correction_T_max 0.7455
_exptl_absorpt_correction_T_min 0.6433
_exptl_absorpt_correction_type multi-scan
_exptl_absorpt_process_details SADABS
_exptl_crystal_colour green
_exptl_crystal_density_diffrn 1.229
_exptl_crystal_description platelet
_exptl_crystal_F_000 2564
_exptl_crystal_size_max 0.25
_exptl_crystal_size_mid 0.20
_exptl_crystal_size_min 0.04
_refine_diff_density_max 0.682
_refine_diff_density_min -0.353
_refine_diff_density_rms 0.063
_refine_ls_extinction_method none
_refine_ls_goodness_of_fit_ref 1.012
_refine_ls_hydrogen_treatment constr
_refine_ls_matrix_type full
_refine_ls_number_parameters 1690
_refine_ls_number_reflns 22580
_refine_ls_number_restraints 30
_refine_ls_restrained_S_all 1.013
_refine_ls_R_factor_all 0.1796
_refine_ls_R_factor_gt 0.0858
_refine_ls_shift/su_max 0.003
_refine_ls_shift/su_mean 0.000
_refine_ls_structure_factor_coef Fsqd
_refine_ls_weighting_details 'w=1/[\s^2^(Fo^2^)+(0.1038P)^2^+7.8864P] where P=(Fo^2^+2Fc^2^)/3'
_refine_ls_weighting_scheme calc
_refine_ls_wR_factor_gt 0.1965
_refine_ls_wR_factor_ref 0.2460
_reflns_Friedel_coverage 0.000
_reflns_number_gt 11530
_reflns_number_total 22580
_reflns_threshold_expression 'I > 2\s(I)'
_cod_data_source_file ic5b01287_si_002.cif
_cod_data_source_block q1732_sq_s
_cod_database_code 4346314
_shelx_space_group_comment
;
The symmetry employed for this shelxl refinement is uniquely defined
by the following loop, which should always be used as a source of
symmetry information in preference to the above space-group names.
They are only intended as comments.
;
_shelxl_version_number 2014-3

loop_
_space_group_symop_operation_xyz
'x, y, z'
'-x, -y, -z'

loop_
_atom_site_label
_atom_site_type_symbol
_atom_site_fract_x
_atom_site_fract_y
_atom_site_fract_z
_atom_site_U_iso_or_equiv
_atom_site_adp_type
_atom_site_occupancy
_atom_site_site_symmetry_order
_atom_site_calc_flag
_atom_site_refinement_flags_posn
_atom_site_refinement_flags_adp
_atom_site_refinement_flags_occupancy
_atom_site_disorder_assembly
_atom_site_disorder_group
Na1_3 Na -0.42771(17) 0.31340(9) -0.46061(7) 0.0440(5) Uani 1 1 d . . . . .
O1_3 O -0.5892(3) 0.23576(16) -0.45579(13) 0.0534(10) Uani 1 1 d . . . . .
O2_3 O -0.5922(3) 0.35908(15) -0.44344(12) 0.0443(9) Uani 1 1 d . . . . .
O3_3 O -0.4328(3) 0.41503(17) -0.49101(13) 0.0478(9) Uani 1 1 d . . . . .
O4_3 O -0.2956(3) 0.3299(2) -0.51953(14) 0.0652(12) Uani 1 1 d . . . . .
O5_3 O -0.4597(4) 0.2355(2) -0.53598(14) 0.0629(11) Uani 1 1 d . . . . .
C1_3 C -0.6795(5) 0.2628(3) -0.4347(2) 0.0528(15) Uani 1 1 d . . . . .
H1A_3 H -0.6582 0.2696 -0.3952 0.063 Uiso 1 1 calc R U . . .
H1B_3 H -0.7519 0.2344 -0.4455 0.063 Uiso 1 1 calc R U . . .
C2_3 C -0.7009(5) 0.3218(3) -0.4539(2) 0.0521(15) Uani 1 1 d . . . . .
H2A_3 H -0.7345 0.3148 -0.4926 0.063 Uiso 1 1 calc R U . . .
H2B_3 H -0.7561 0.3421 -0.4350 0.063 Uiso 1 1 calc R U . . .
C3_3 C -0.6012(4) 0.4192(2) -0.45479(19) 0.0441(13) Uani 1 1 d . . . . .
H3A_3 H -0.6397 0.4422 -0.4289 0.053 Uiso 1 1 calc R U . . .
H3B_3 H -0.6476 0.4184 -0.4912 0.053 Uiso 1 1 calc R U . . .
C4_3 C -0.4813(5) 0.4486(2) -0.45083(19) 0.0484(14) Uani 1 1 d . . . . .
H4A_3 H -0.4832 0.4915 -0.4568 0.058 Uiso 1 1 calc R U . . .
H4B_3 H -0.4339 0.4479 -0.4149 0.058 Uiso 1 1 calc R U . . .
C5_3 C -0.3128(4) 0.4322(3) -0.4882(2) 0.0599(17) Uani 1 1 d . . . . .
H5A_3 H -0.2668 0.4277 -0.4530 0.072 Uiso 1 1 calc R U . . .
H5B_3 H -0.2996 0.4752 -0.4938 0.072 Uiso 1 1 calc R U . . .
C6_3 C -0.2790(5) 0.3908(4) -0.5315(3) 0.076(2) Uani 1 1 d . . . . .
H6A_3 H -0.3279 0.3940 -0.5665 0.091 Uiso 1 1 calc R U . . .
H6B_3 H -0.1968 0.4017 -0.5330 0.091 Uiso 1 1 calc R U . . .
C7_3 C -0.3029(6) 0.2830(4) -0.5638(2) 0.085(2) Uani 1 1 d . . . . .
H7A_3 H -0.2248 0.2790 -0.5718 0.102 Uiso 1 1 calc R U . . .
H7B_3 H -0.3536 0.2934 -0.5959 0.102 Uiso 1 1 calc R U . . .
C8_3 C -0.3516(6) 0.2249(4) -0.5501(3) 0.082(2) Uani 1 1 d . . . . .
H8A_3 H -0.3631 0.1922 -0.5811 0.098 Uiso 1 1 calc R U . . .
H8B_3 H -0.2983 0.2126 -0.5199 0.098 Uiso 1 1 calc R U . . .
C9_3 C -0.5286(6) 0.1819(3) -0.5293(2) 0.0701(19) Uani 1 1 d . . . . .
H9A_3 H -0.4821 0.1592 -0.5040 0.084 Uiso 1 1 calc R U . . .
H9B_3 H -0.5545 0.1549 -0.5640 0.084 Uiso 1 1 calc R U . . .
C10_3 C -0.6299(6) 0.2010(3) -0.5084(2) 0.0659(19) Uani 1 1 d . . . . .
H10A_3 H -0.6733 0.2261 -0.5324 0.079 Uiso 1 1 calc R U . . .
H10B_3 H -0.6827 0.1648 -0.5064 0.079 Uiso 1 1 calc R U . . .
B1_1 B -0.1768(4) 0.3841(2) -0.22630(17) 0.0194(10) Uani 1 1 d . . . . .
B2_1 B 0.0189(4) 0.3332(2) -0.20654(18) 0.0219(11) Uani 1 1 d . . . . .
B3_1 B -0.0666(4) 0.3358(2) -0.30130(18) 0.0222(11) Uani 1 1 d . . . . .
N1_1 N -0.1775(3) 0.45338(14) -0.21232(12) 0.0195(8) Uani 1 1 d . . . . .
N2_1 N -0.2654(3) 0.47953(15) -0.19403(12) 0.0214(8) Uani 1 1 d . . . . .
N3_1 N -0.3771(3) 0.38235(14) -0.20162(12) 0.0204(8) Uani 1 1 d . . . . .
N4_1 N -0.2921(3) 0.35252(14) -0.21867(12) 0.0199(8) Uani 1 1 d . . . . .
N7_1 N -0.0723(3) 0.36301(15) -0.19084(12) 0.0197(8) Uani 1 1 d . . . . .
N8_1 N 0.0256(3) 0.31973(15) -0.26264(12) 0.0211(8) Uani 1 1 d . . . . .
N12_1 N -0.1615(3) 0.36526(14) -0.28631(12) 0.0186(8) Uani 1 1 d . . . . .
N6_1 N 0.0505(3) 0.35436(18) -0.11451(13) 0.0340(10) Uani 1 1 d . . . . .
N5_1 N 0.0957(3) 0.32563(16) -0.15789(12) 0.0262(8) Uani 1 1 d . . . . .
N0_1 N -0.0732(3) 0.32005(16) -0.35919(12) 0.0258(8) Uani 1 1 d . . . . .
N10_1 N -0.1898(3) 0.29796(17) -0.38429(13) 0.0292(9) Uani 1 1 d . . . . .
N11_1 N -0.2753(3) 0.33693(17) -0.37471(13) 0.0280(9) Uani 1 1 d . . . . .
C1_1 C -0.0870(4) 0.49661(18) -0.21769(14) 0.0216(9) Uani 1 1 d . . . . .
C2_1 C -0.1012(4) 0.55842(19) -0.21341(16) 0.0286(10) Uani 1 1 d . . . . .
H2_1 H -0.1716 0.5717 -0.2059 0.034 Uiso 1 1 calc R U . . .
C3_1 C -0.0140(4) 0.6007(2) -0.21995(19) 0.0368(12) Uani 1 1 d . . . . .
H3_1 H -0.0252 0.6426 -0.2164 0.044 Uiso 1 1 calc R U . . .
C4_1 C 0.0891(4) 0.5829(2) -0.23151(18) 0.0367(12) Uani 1 1 d . . . . .
H4_1 H 0.1484 0.6119 -0.2363 0.044 Uiso 1 1 calc R U . . .
C5_1 C 0.1036(4) 0.5222(2) -0.23588(17) 0.0330(11) Uani 1 1 d . . . . .
H5_1 H 0.1741 0.5093 -0.2436 0.040 Uiso 1 1 calc R U . . .
C6_1 C 0.0176(4) 0.47902(19) -0.22922(16) 0.0277(10) Uani 1 1 d . . . . .
H6_1 H 0.0300 0.4373 -0.2325 0.033 Uiso 1 1 calc R U . . .
C7_1 C -0.3576(4) 0.44272(18) -0.19041(14) 0.0211(9) Uani 1 1 d . . . . .
C8_1 C -0.4501(4) 0.47315(18) -0.16988(15) 0.0229(10) Uani 1 1 d . . . . .
C9_1 C -0.4344(4) 0.53467(19) -0.14858(16) 0.0296(11) Uani 1 1 d . . . . .
H9_1 H -0.3633 0.5582 -0.1482 0.035 Uiso 1 1 calc R U . . .
C10_1 C -0.5203(4) 0.5621(2) -0.12802(17) 0.0334(11) Uani 1 1 d . . . . .
H10_1 H -0.5062 0.6040 -0.1133 0.040 Uiso 1 1 calc R U . . .
C11_1 C -0.6265(4) 0.5302(2) -0.12824(16) 0.0299(10) Uani 1 1 d . . . . .
C12_1 C -0.6421(4) 0.4692(2) -0.14942(18) 0.0370(12) Uani 1 1 d . . . . .
H12_1 H -0.7140 0.4460 -0.1504 0.044 Uiso 1 1 calc R U . . .
C13_1 C -0.5565(4) 0.4411(2) -0.16914(18) 0.0332(11) Uani 1 1 d . . . . .
H13_1 H -0.5701 0.3988 -0.1826 0.040 Uiso 1 1 calc R U . . .
C14_1 C -0.7195(4) 0.5605(2) -0.10521(19) 0.0404(12) Uani 1 1 d . . . . .
H14A_1 H -0.7737 0.5295 -0.0964 0.061 Uiso 1 1 calc R U . . .
H14B_1 H -0.7617 0.5829 -0.1315 0.061 Uiso 1 1 calc R U . . .
H14C_1 H -0.6835 0.5888 -0.0728 0.061 Uiso 1 1 calc R U . . .
C15_1 C -0.3157(3) 0.28823(18) -0.22398(14) 0.0197(9) Uani 1 1 d . . . . .
C16_1 C -0.4110(4) 0.2620(2) -0.20645(18) 0.0324(11) Uani 1 1 d . . . . .
H16_1 H -0.4594 0.2872 -0.1901 0.039 Uiso 1 1 calc R U . . .
C17_1 C -0.4346(4) 0.1995(2) -0.2130(2) 0.0386(12) Uani 1 1 d . . . . .
H17_1 H -0.5006 0.1825 -0.2016 0.046 Uiso 1 1 calc R U . . .
C18_1 C -0.3658(4) 0.1608(2) -0.23540(17) 0.0309(11) Uani 1 1 d . . . . .
H18_1 H -0.3831 0.1179 -0.2393 0.037 Uiso 1 1 calc R U . . .
C19_1 C -0.2710(4) 0.18644(19) -0.25197(16) 0.0260(10) Uani 1 1 d . . . . .
H19_1 H -0.2223 0.1609 -0.2677 0.031 Uiso 1 1 calc R U . . .
C20_1 C -0.2459(4) 0.24891(18) -0.24602(15) 0.0245(10) Uani 1 1 d . . . . .
H20_1 H -0.1793 0.2654 -0.2572 0.029 Uiso 1 1 calc R U . . .
C21_1 C 0.1987(4) 0.29916(19) -0.14284(15) 0.0237(10) Uani 1 1 d . . . . .
C22_1 C 0.2113(4) 0.24197(19) -0.16821(16) 0.0258(10) Uani 1 1 d . . . . .
H22_1 H 0.1500 0.2208 -0.1955 0.031 Uiso 1 1 calc R U . . .
C23_1 C 0.3118(4) 0.2156(2) -0.15416(17) 0.0321(11) Uani 1 1 d . . . . .
H23_1 H 0.3202 0.1768 -0.1722 0.039 Uiso 1 1 calc R U . . .
C24_1 C 0.4001(4) 0.2454(2) -0.11416(19) 0.0394(12) Uani 1 1 d . . . . .
H24_1 H 0.4693 0.2270 -0.1045 0.047 Uiso 1 1 calc R U . . .
C25_1 C 0.3882(4) 0.3020(2) -0.08801(19) 0.0418(13) Uani 1 1 d . . . . .
H25_1 H 0.4490 0.3225 -0.0602 0.050 Uiso 1 1 calc R U . . .
C26_1 C 0.2878(4) 0.3288(2) -0.10240(17) 0.0340(11) Uani 1 1 d . . . . .
H26_1 H 0.2798 0.3677 -0.0844 0.041 Uiso 1 1 calc R U . . .
C27_1 C -0.0443(4) 0.3746(2) -0.13576(15) 0.0289(11) Uani 1 1 d . . . . .
C28_1 C -0.1120(4) 0.4096(2) -0.10174(16) 0.0343(12) Uani 1 1 d . . . . .
C29_1 C -0.0655(6) 0.4681(3) -0.07665(19) 0.0572(16) Uani 1 1 d . . . . .
H29_1 H 0.0087 0.4846 -0.0805 0.069 Uiso 1 1 calc R U . . .
C30_1 C -0.1299(7) 0.5020(3) -0.0457(2) 0.075(2) Uani 1 1 d . . . . .
H30_1 H -0.0972 0.5413 -0.0278 0.090 Uiso 1 1 calc R U . . .
C31_1 C -0.2382(7) 0.4805(3) -0.0401(2) 0.070(2) Uani 1 1 d . . . . .
C32_1 C -0.2816(6) 0.4224(3) -0.0640(2) 0.0624(18) Uani 1 1 d . . . . .
H32_1 H -0.3553 0.4060 -0.0594 0.075 Uiso 1 1 calc R U . . .
C33_1 C -0.2196(5) 0.3868(3) -0.09496(17) 0.0456(14) Uani 1 1 d . . . . .
H33_1 H -0.2517 0.3467 -0.1114 0.055 Uiso 1 1 calc R U . . .
C34_1 C -0.3082(7) 0.5211(4) -0.0091(2) 0.103(3) Uani 1 1 d . . . . .
H34A_1 H -0.3772 0.4968 -0.0039 0.155 Uiso 1 1 calc R U . . .
H34B_1 H -0.3320 0.5539 -0.0291 0.155 Uiso 1 1 calc R U . . .
H34C_1 H -0.2602 0.5387 0.0258 0.155 Uiso 1 1 calc R U . . .
C35_1 C 0.1233(4) 0.29264(19) -0.27808(15) 0.0247(10) Uani 1 1 d . . . . .
C36_1 C 0.2321(4) 0.3259(2) -0.26533(16) 0.0280(10) Uani 1 1 d . . . . .
H36_1 H 0.2405 0.3674 -0.2496 0.034 Uiso 1 1 calc R U . . .
C37_1 C 0.3282(4) 0.2987(2) -0.27554(18) 0.0369(12) Uani 1 1 d . . . . .
H37_1 H 0.4029 0.3212 -0.2660 0.044 Uiso 1 1 calc R U . . .
C38_1 C 0.3155(4) 0.2391(2) -0.29950(18) 0.0419(13) Uani 1 1 d . . . . .
H38_1 H 0.3818 0.2204 -0.3062 0.050 Uiso 1 1 calc R U . . .
C39_1 C 0.2070(5) 0.2063(2) -0.31383(18) 0.0412(13) Uani 1 1 d . . . . .
H39_1 H 0.1984 0.1655 -0.3314 0.049 Uiso 1 1 calc R U . . .
C40_1 C 0.1103(4) 0.2328(2) -0.30259(16) 0.0299(11) Uani 1 1 d . . . . .
H40_1 H 0.0359 0.2099 -0.3116 0.036 Uiso 1 1 calc R U . . .
C41_1 C -0.0186(4) 0.3564(2) -0.39023(16) 0.0297(11) Uani 1 1 d . . . . .
C42_1 C -0.0344(4) 0.3387(2) -0.44554(17) 0.0386(12) Uani 1 1 d . . . . .
H42_1 H -0.0805 0.3018 -0.4621 0.046 Uiso 1 1 calc R U . . .
C43_1 C 0.0174(4) 0.3751(3) -0.4759(2) 0.0512(15) Uani 1 1 d . . . . .
H43_1 H 0.0067 0.3626 -0.5133 0.061 Uiso 1 1 calc R U . . .
C44_1 C 0.0838(5) 0.4289(3) -0.4532(2) 0.0644(19) Uani 1 1 d . . . . .
H44_1 H 0.1179 0.4537 -0.4747 0.077 Uiso 1 1 calc R U . . .
C45_1 C 0.1006(5) 0.4467(3) -0.3979(2) 0.0656(19) Uani 1 1 d . . . . .
H45_1 H 0.1469 0.4837 -0.3816 0.079 Uiso 1 1 calc R U . . .
C46_1 C 0.0499(4) 0.4105(2) -0.36701(19) 0.0443(14) Uani 1 1 d . . . . .
H46_1 H 0.0619 0.4227 -0.3295 0.053 Uiso 1 1 calc R U . . .
C55_1 C -0.2213(4) 0.2348(2) -0.38802(15) 0.0319(11) Uani 1 1 d . . . . .
C56_1 C -0.1412(5) 0.1945(2) -0.39793(16) 0.0420(13) Uani 1 1 d . . . . .
H56_1 H -0.0652 0.2101 -0.4003 0.050 Uiso 1 1 calc R U . . .
C57_1 C -0.1702(6) 0.1328(2) -0.40427(19) 0.0571(17) Uani 1 1 d . . . . .
H57_1 H -0.1143 0.1058 -0.4103 0.069 Uiso 1 1 calc R U . . .
C58_1 C -0.2818(7) 0.1100(3) -0.4018(2) 0.0621(18) Uani 1 1 d . . . . .
H58_1 H -0.3027 0.0672 -0.4066 0.075 Uiso 1 1 calc R U . . .
C59_1 C -0.3618(6) 0.1489(3) -0.39258(19) 0.0559(17) Uani 1 1 d . . . . .
H59_1 H -0.4381 0.1327 -0.3913 0.067 Uiso 1 1 calc R U . . .
C60_1 C -0.3333(4) 0.2120(2) -0.38496(17) 0.0420(13) Uani 1 1 d . . . . .
H60_1 H -0.3889 0.2388 -0.3779 0.050 Uiso 1 1 calc R U . . .
C47_1 C -0.2544(3) 0.37010(19) -0.32783(15) 0.0222(10) Uani 1 1 d . . . . .
C48_1 C -0.3388(3) 0.41405(19) -0.32086(15) 0.0230(10) Uani 1 1 d . . . . .
C49_1 C -0.3084(4) 0.47639(19) -0.31714(15) 0.0253(10) Uani 1 1 d . . . . .
H49_1 H -0.2308 0.4913 -0.3175 0.030 Uiso 1 1 calc R U . . .
C50_1 C -0.3900(4) 0.5169(2) -0.31295(15) 0.0292(11) Uani 1 1 d . . . . .
H50_1 H -0.3676 0.5592 -0.3110 0.035 Uiso 1 1 calc R U . . .
C51_1 C -0.5039(4) 0.4970(2) -0.31158(16) 0.0297(11) Uani 1 1 d . . . . .
C52_1 C -0.5349(4) 0.4344(2) -0.31658(16) 0.0295(11) Uani 1 1 d . . . . .
H52_1 H -0.6128 0.4196 -0.3166 0.035 Uiso 1 1 calc R U . . .
C53_1 C -0.4544(4) 0.3938(2) -0.32144(15) 0.0282(11) Uani 1 1 d . . . . .
H53_1 H -0.4778 0.3513 -0.3252 0.034 Uiso 1 1 calc R U . . .
C54_1 C -0.5910(4) 0.5411(2) -0.3038(2) 0.0468(14) Uani 1 1 d . . . . .
H54A_1 H -0.6676 0.5237 -0.3247 0.070 Uiso 1 1 calc R U . . .
H54B_1 H -0.5676 0.5794 -0.3157 0.070 Uiso 1 1 calc R U . . .
H54C_1 H -0.5947 0.5489 -0.2659 0.070 Uiso 1 1 calc R U . . .
B1_2 B 0.1573(4) 0.1188(2) 0.22253(17) 0.0212(11) Uani 1 1 d . . . . .
B2_2 B -0.0387(4) 0.1692(2) 0.19707(19) 0.0248(11) Uani 1 1 d . . . . .
B3_2 B 0.0428(4) 0.1723(2) 0.29313(18) 0.0243(11) Uani 1 1 d . . . . .
N1_2 N 0.1605(3) 0.05003(15) 0.21248(12) 0.0220(8) Uani 1 1 d . . . . .
N2_2 N 0.2489(3) 0.02294(15) 0.19560(12) 0.0220(8) Uani 1 1 d . . . . .
N3_2 N 0.3585(3) 0.11979(15) 0.19823(12) 0.0223(8) Uani 1 1 d . . . . .
N4_2 N 0.2734(3) 0.14998(15) 0.21438(12) 0.0199(8) Uani 1 1 d . . . . .
N7_2 N 0.0548(3) 0.13850(15) 0.18441(12) 0.0210(8) Uani 1 1 d . . . . .
N8_2 N -0.0497(3) 0.18491(15) 0.25234(12) 0.0217(8) Uani 1 1 d . . . . .
N12_2 N 0.1383(3) 0.14174(15) 0.28112(12) 0.0205(8) Uani 1 1 d . . . . .
N6_2 N -0.0621(3) 0.14563(18) 0.10562(13) 0.0366(10) Uani 1 1 d . . . . .
N5_2 N -0.1105(3) 0.17543(16) 0.14702(13) 0.0282(9) Uani 1 1 d . . . . .
N9_2 N 0.0493(3) 0.19521(16) 0.34969(13) 0.0268(9) Uani 1 1 d . . . . .
N10_2 N 0.1652(3) 0.21933(18) 0.37263(14) 0.0336(10) Uani 1 1 d . . . . .
N11_2 N 0.2517(3) 0.18040(18) 0.36808(13) 0.0327(10) Uani 1 1 d . . . . .
C1_2 C 0.0734(4) 0.00736(19) 0.22119(15) 0.0244(10) Uani 1 1 d . . . . .
C2_2 C -0.0351(4) 0.0244(2) 0.22842(17) 0.0320(11) Uani 1 1 d . . . . .
H2_2 H -0.0513 0.0651 0.2264 0.038 Uiso 1 1 calc R U . . .
C3_2 C -0.1191(4) -0.0176(2) 0.23853(19) 0.0372(12) Uani 1 1 d . . . . .
H3_2 H -0.1921 -0.0053 0.2432 0.045 Uiso 1 1 calc R U . . .
C4_2 C -0.0971(4) -0.0768(2) 0.24176(19) 0.0416(13) Uani 1 1 d . . . . .
H4_2 H -0.1545 -0.1053 0.2489 0.050 Uiso 1 1 calc R U . . .
C5_2 C 0.0094(4) -0.0945(2) 0.2346(2) 0.0425(13) Uani 1 1 d . . . . .
H5_2 H 0.0245 -0.1354 0.2363 0.051 Uiso 1 1 calc R U . . .
C6_2 C 0.0939(4) -0.0530(2) 0.22486(17) 0.0334(11) Uani 1 1 d . . . . .
H6_2 H 0.1669 -0.0656 0.2206 0.040 Uiso 1 1 calc R U . . .
C7_2 C 0.3398(4) 0.05883(19) 0.18977(15) 0.0231(10) Uani 1 1 d . . . . .
C8_2 C 0.4339(4) 0.02802(19) 0.17011(15) 0.0252(10) Uani 1 1 d . . . . .
C9_2 C 0.4240(4) -0.0352(2) 0.15694(17) 0.0339(11) Uani 1 1 d . . . . .
H9_2 H 0.3573 -0.0590 0.1617 0.041 Uiso 1 1 calc R U . . .
C10_2 C 0.5096(4) -0.0635(2) 0.13711(18) 0.0385(12) Uani 1 1 d . . . . .
H10_2 H 0.4999 -0.1066 0.1283 0.046 Uiso 1 1 calc R U . . .
C11_2 C 0.6095(4) -0.0312(2) 0.12966(17) 0.0351(11) Uani 1 1 d . . . . .
C12_2 C 0.6186(4) 0.0314(2) 0.14271(18) 0.0372(12) Uani 1 1 d . . . . .
H12_2 H 0.6858 0.0550 0.1381 0.045 Uiso 1 1 calc R U . . .
C13_2 C 0.5335(4) 0.0607(2) 0.16219(18) 0.0353(12) Uani 1 1 d . . . . .
H13_2 H 0.5430 0.1038 0.1703 0.042 Uiso 1 1 calc R U . . .
C14_2 C 0.7024(5) -0.0623(2) 0.1071(2) 0.0473(13) Uani 1 1 d . . . . .
H14A_2 H 0.7500 -0.0327 0.0932 0.071 Uiso 1 1 calc R U . . .
H14B_2 H 0.6658 -0.0952 0.0783 0.071 Uiso 1 1 calc R U . . .
H14C_2 H 0.7515 -0.0793 0.1354 0.071 Uiso 1 1 calc R U . . .
C15_2 C 0.2970(3) 0.21378(18) 0.21614(14) 0.0197(9) Uani 1 1 d . . . . .
C16_2 C 0.3828(4) 0.2373(2) 0.19088(17) 0.0315(11) Uani 1 1 d . . . . .
H16_2 H 0.4242 0.2105 0.1718 0.038 Uiso 1 1 calc R U . . .
C17_2 C 0.4068(4) 0.2998(2) 0.19383(18) 0.0337(11) Uani 1 1 d . . . . .
H17_2 H 0.4646 0.3150 0.1763 0.040 Uiso 1 1 calc R U . . .
C18_2 C 0.3497(3) 0.34024(19) 0.22133(16) 0.0247(10) Uani 1 1 d . . . . .
H18_2 H 0.3682 0.3829 0.2235 0.030 Uiso 1 1 calc R U . . .
C19_2 C 0.2646(4) 0.31733(19) 0.24572(15) 0.0259(10) Uani 1 1 d . . . . .
H19_2 H 0.2238 0.3446 0.2648 0.031 Uiso 1 1 calc R U . . .
C20_2 C 0.2380(4) 0.25563(19) 0.24285(16) 0.0260(10) Uani 1 1 d . . . . .
H20_2 H 0.1780 0.2411 0.2594 0.031 Uiso 1 1 calc R U . . .
C21_2 C -0.2141(4) 0.2012(2) 0.13026(16) 0.0260(10) Uani 1 1 d . . . . .
C22_2 C -0.2297(4) 0.25799(19) 0.15491(16) 0.0259(10) Uani 1 1 d . . . . .
H22_2 H -0.1697 0.2802 0.1822 0.031 Uiso 1 1 calc R U . . .
C23_2 C -0.3326(4) 0.2825(2) 0.13987(18) 0.0326(11) Uani 1 1 d . . . . .
H23_2 H -0.3441 0.3208 0.1578 0.039 Uiso 1 1 calc R U . . .
C24_2 C -0.4185(4) 0.2516(2) 0.09899(19) 0.0391(12) Uani 1 1 d . . . . .
H24_2 H -0.4890 0.2687 0.0886 0.047 Uiso 1 1 calc R U . . .
C25_2 C -0.4016(4) 0.1963(2) 0.07347(18) 0.0381(12) Uani 1 1 d . . . . .
H25_2 H -0.4601 0.1754 0.0449 0.046 Uiso 1 1 calc R U . . .
C26_2 C -0.3004(4) 0.1704(2) 0.08878(17) 0.0342(11) Uani 1 1 d . . . . .
H26_2 H -0.2899 0.1318 0.0710 0.041 Uiso 1 1 calc R U . . .
C27_2 C 0.0316(4) 0.1256(2) 0.12911(16) 0.0299(11) Uani 1 1 d . . . . .
C28_2 C 0.1022(4) 0.0899(2) 0.09757(16) 0.0383(13) Uani 1 1 d . . . . .
C29_2 C 0.2073(5) 0.1136(3) 0.08992(18) 0.0519(15) Uani 1 1 d . . . . .
H29_2 H 0.2357 0.1547 0.1042 0.062 Uiso 1 1 calc R U . . .
C30_2 C 0.2738(6) 0.0780(4) 0.0613(2) 0.072(2) Uani 1 1 d . . . . .
H30_2 H 0.3470 0.0952 0.0568 0.087 Uiso 1 1 calc R U . . .
C31_2 C 0.2347(8) 0.0187(4) 0.0397(2) 0.077(3) Uani 1 1 d . . . . .
C32_2 C 0.1277(8) -0.0037(3) 0.0465(2) 0.088(3) Uani 1 1 d . . . . .
H32_2 H 0.0979 -0.0443 0.0310 0.105 Uiso 1 1 calc R U . . .
C33_2 C 0.0621(6) 0.0302(3) 0.0749(2) 0.0625(17) Uani 1 1 d . . . . .
H33_2 H -0.0113 0.0127 0.0790 0.075 Uiso 1 1 calc R U . . .
C34_2 C 0.3103(8) -0.0210(4) 0.0119(2) 0.124(4) Uani 1 1 d . . . . .
H34A_2 H 0.2730 -0.0330 -0.0258 0.187 Uiso 1 1 calc R U . . .
H34B_2 H 0.3204 -0.0574 0.0290 0.187 Uiso 1 1 calc R U . . .
H34C_2 H 0.3863 0.0019 0.0145 0.187 Uiso 1 1 calc R U . . .
C35_2 C -0.1487(4) 0.21183(19) 0.26565(15) 0.0234(10) Uani 1 1 d . . . . .
C36_2 C -0.1394(4) 0.2724(2) 0.28887(16) 0.0300(11) Uani 1 1 d . . . . .
H36_2 H -0.0658 0.2961 0.2975 0.036 Uiso 1 1 calc R U . . .
C37_2 C -0.2365(4) 0.2985(2) 0.29951(17) 0.0367(12) Uani 1 1 d . . . . .
H37_2 H -0.2288 0.3396 0.3161 0.044 Uiso 1 1 calc R U . . .
C38_2 C -0.3446(4) 0.2650(2) 0.28608(18) 0.0380(12) Uani 1 1 d . . . . .
H38_2 H -0.4114 0.2830 0.2930 0.046 Uiso 1 1 calc R U . . .
C39_2 C -0.3545(4) 0.2050(2) 0.26249(18) 0.0359(12) Uani 1 1 d . . . . .
H39_2 H -0.4285 0.1817 0.2531 0.043 Uiso 1 1 calc R U . . .
C40_2 C -0.2575(4) 0.1787(2) 0.25250(16) 0.0277(10) Uani 1 1 d . . . . .
H40_2 H -0.2654 0.1373 0.2364 0.033 Uiso 1 1 calc R U . . .
C41_2 C -0.0123(4) 0.1713(2) 0.38553(15) 0.0265(10) Uani 1 1 d . . . . .
C42_2 C 0.0183(4) 0.1929(2) 0.43981(17) 0.0356(12) Uani 1 1 d . . . . .
H42_2 H 0.0818 0.2236 0.4530 0.043 Uiso 1 1 calc R U . . .
C43_2 C -0.0438(5) 0.1699(2) 0.47473(19) 0.0477(14) Uani 1 1 d . . . . .
H43_2 H -0.0208 0.1839 0.5120 0.057 Uiso 1 1 calc R U . . .
C44_2 C -0.1383(5) 0.1270(3) 0.4560(2) 0.0495(14) Uani 1 1 d . . . . .
H44_2 H -0.1817 0.1118 0.4800 0.059 Uiso 1 1 calc R U . . .
C45_2 C -0.1692(5) 0.1064(3) 0.40199(19) 0.0503(15) Uani 1 1 d . . . . .
H45_2 H -0.2350 0.0771 0.3887 0.060 Uiso 1 1 calc R U . . .
C46_2 C -0.1059(4) 0.1277(2) 0.36665(18) 0.0389(12) Uani 1 1 d . . . . .
H46_2 H -0.1271 0.1124 0.3296 0.047 Uiso 1 1 calc R U . . .
C47_2 C 0.1951(4) 0.2823(2) 0.38151(15) 0.0310(11) Uani 1 1 d . . . . .
C48_2 C 0.3103(4) 0.3066(2) 0.38670(16) 0.0368(12) Uani 1 1 d . . . . .
H48_2 H 0.3691 0.2806 0.3834 0.044 Uiso 1 1 calc R U . . .
C49_2 C 0.3379(5) 0.3691(3) 0.39664(18) 0.0456(14) Uani 1 1 d . . . . .
H49_2 H 0.4165 0.3857 0.4013 0.055 Uiso 1 1 calc R U . . .
C50_2 C 0.2537(5) 0.4074(2) 0.39988(18) 0.0462(15) Uani 1 1 d . . . . .
H50_2 H 0.2733 0.4502 0.4050 0.055 Uiso 1 1 calc R U . . .
C51_2 C 0.1402(5) 0.3832(2) 0.39565(17) 0.0415(13) Uani 1 1 d . . . . .
H51_2 H 0.0816 0.4095 0.3985 0.050 Uiso 1 1 calc R U . . .
C52_2 C 0.1115(4) 0.3209(2) 0.38730(16) 0.0343(12) Uani 1 1 d . . . . .
H52_2 H 0.0337 0.3045 0.3855 0.041 Uiso 1 1 calc R U . . .
C53_2 C 0.2319(3) 0.14204(19) 0.32371(15) 0.0241(10) Uani 1 1 d . . . . .
C54_2 C 0.3208(4) 0.0993(2) 0.32097(14) 0.0243(10) Uani 1 1 d . . . . .
C55_2 C 0.4351(4) 0.1212(2) 0.32045(15) 0.0309(11) Uani 1 1 d . . . . .
H55_2 H 0.4555 0.1636 0.3218 0.037 Uiso 1 1 calc R U . . .
C56_2 C 0.5188(4) 0.0816(2) 0.31797(17) 0.0328(11) Uani 1 1 d . . . . .
H56_2 H 0.5957 0.0974 0.3172 0.039 Uiso 1 1 calc R U . . .
C57_2 C 0.4934(4) 0.0195(2) 0.31652(16) 0.0324(11) Uani 1 1 d . . . . .
C58_2 C 0.3809(4) -0.0015(2) 0.31965(17) 0.0343(12) Uani 1 1 d . . . . .
H58_2 H 0.3618 -0.0436 0.3201 0.041 Uiso 1 1 calc R U . . .
C59_2 C 0.2964(4) 0.0373(2) 0.32205(15) 0.0291(11) Uani 1 1 d . . . . .
H59_2 H 0.2205 0.0215 0.3245 0.035 Uiso 1 1 calc R U . . .
C60_2 C 0.5822(4) -0.0235(2) 0.3090(2) 0.0493(14) Uani 1 1 d . . . . .
H60A_2 H 0.5671 -0.0593 0.3261 0.074 Uiso 1 1 calc R U . . .
H60B_2 H 0.6599 -0.0030 0.3252 0.074 Uiso 1 1 calc R U . . .
H60C_2 H 0.5775 -0.0363 0.2707 0.074 Uiso 1 1 calc R U . . .
Na1A_4 Na -0.0360(3) 0.20126(14) 0.02453(12) 0.0371(9) Uani 0.558(3) 1 d . . P A 1
O1A_4 O -0.1658(5) 0.2718(3) -0.0065(2) 0.0447(17) Uani 0.558(3) 1 d D . P A 1
O2A_4 O -0.0098(6) 0.2963(3) 0.0876(2) 0.0549(19) Uani 0.558(3) 1 d D . P A 1
O3A_4 O 0.1637(7) 0.2528(3) 0.0397(3) 0.060(2) Uani 0.558(3) 1 d D . P A 1
O4A_4 O 0.0626(7) 0.1713(5) -0.0507(4) 0.094(3) Uani 0.558(3) 1 d D . P A 1
O5A_4 O -0.1767(8) 0.1601(4) -0.0641(4) 0.100(4) Uani 0.558(3) 1 d D . P A 1
C1A_4 C -0.1819(9) 0.3205(6) 0.0315(5) 0.082(5) Uiso 0.558(3) 1 d D . P A 1
H1A_4 H -0.2383 0.3063 0.0525 0.099 Uiso 0.558(3) 1 calc R U P A 1
H1B_4 H -0.2135 0.3536 0.0130 0.099 Uiso 0.558(3) 1 calc R U P A 1
C2A_4 C -0.0696(8) 0.3437(4) 0.0676(4) 0.056(3) Uiso 0.558(3) 1 d D . P A 1
H2A_4 H -0.0203 0.3666 0.0480 0.067 Uiso 0.558(3) 1 calc R U P A 1
H2B_4 H -0.0833 0.3723 0.0979 0.067 Uiso 0.558(3) 1 calc R U P A 1
C3A_4 C 0.1085(6) 0.3121(6) 0.1128(4) 0.082(4) Uiso 0.558(3) 1 d D . P A 1
H3A_4 H 0.1325 0.2831 0.1375 0.098 Uiso 0.558(3) 1 calc R U P A 1
H3B_4 H 0.1187 0.3534 0.1338 0.098 Uiso 0.558(3) 1 calc R U P A 1
C4A_4 C 0.1817(9) 0.3109(4) 0.0721(4) 0.057(3) Uiso 0.558(3) 1 d D . P A 1
H4A_4 H 0.1624 0.3426 0.0494 0.069 Uiso 0.558(3) 1 calc R U P A 1
H4B_4 H 0.2645 0.3200 0.0900 0.069 Uiso 0.558(3) 1 calc R U P A 1
C5A_4 C 0.2085(13) 0.2534(5) -0.0077(4) 0.076(5) Uiso 0.558(3) 1 d D . P A 1
H5A_4 H 0.2930 0.2666 0.0011 0.092 Uiso 0.558(3) 1 calc R U P A 1
H5B_4 H 0.1696 0.2818 -0.0299 0.092 Uiso 0.558(3) 1 calc R U P A 1
C6A_4 C 0.1847(7) 0.1899(5) -0.0370(4) 0.049(3) Uiso 0.558(3) 1 d D . P A 1
H6A_4 H 0.2169 0.1876 -0.0698 0.059 Uiso 0.558(3) 1 calc R U P A 1
H6B_4 H 0.2233 0.1620 -0.0143 0.059 Uiso 0.558(3) 1 calc R U P A 1
C7A_4 C -0.0046(17) 0.1759(18) -0.1019(8) 0.30(2) Uiso 0.558(3) 1 d D . P A 1
H7A_4 H 0.0341 0.1593 -0.1307 0.354 Uiso 0.558(3) 1 calc R U P A 1
H7B_4 H -0.0158 0.2188 -0.1052 0.354 Uiso 0.558(3) 1 calc R U P A 1
C8A_4 C -0.1180(11) 0.1392(7) -0.1052(5) 0.073(4) Uiso 0.558(3) 1 d D . P A 1
H8A_4 H -0.1685 0.1404 -0.1403 0.087 Uiso 0.558(3) 1 calc R U P A 1
H8B_4 H -0.1045 0.0963 -0.1031 0.087 Uiso 0.558(3) 1 calc R U P A 1
C9A_4 C -0.237(3) 0.2068(10) -0.0858(6) 0.230(18) Uiso 0.558(3) 1 d D . P A 1
H9A_4 H -0.3066 0.1886 -0.1128 0.276 Uiso 0.558(3) 1 calc R U P A 1
H9B_4 H -0.1861 0.2315 -0.1033 0.276 Uiso 0.558(3) 1 calc R U P A 1
C10A_4 C -0.2716(8) 0.2459(5) -0.0416(4) 0.064(3) Uiso 0.558(3) 1 d D . P A 1
H10A_4 H -0.3162 0.2781 -0.0554 0.077 Uiso 0.558(3) 1 calc R U P A 1
H10B_4 H -0.3201 0.2213 -0.0229 0.077 Uiso 0.558(3) 1 calc R U P A 1
Na1B_4 Na 0.0210(3) 0.29147(17) -0.04107(13) 0.0267(10) Uani 0.442(3) 1 d . . P A 2
O1B_4 O 0.1631(7) 0.2279(4) -0.0125(3) 0.044(2) Uani 0.442(3) 1 d D . P A 2
O2B_4 O -0.0111(7) 0.1872(5) -0.1002(3) 0.061(3) Uani 0.442(3) 1 d D . P A 2
O3B_4 O -0.1885(8) 0.2525(4) -0.0592(3) 0.057(3) Uani 0.442(3) 1 d D . P A 2
O4B_4 O -0.0712(7) 0.3099(4) 0.0350(3) 0.063(3) Uani 0.442(3) 1 d D . P A 2
O5B_4 O 0.1563(7) 0.3474(4) 0.0388(3) 0.067(3) Uani 0.442(3) 1 d D . P A 2
C1B_4 C 0.1248(14) 0.1645(4) -0.0279(4) 0.051(4) Uiso 0.442(3) 1 d D . P A 2
H1X_4 H 0.0682 0.1528 -0.0061 0.061 Uiso 0.442(3) 1 calc R U P A 2
H1Y_4 H 0.1922 0.1414 -0.0193 0.061 Uiso 0.442(3) 1 calc R U P A 2
C2B_4 C 0.0702(11) 0.1462(6) -0.0852(5) 0.062(4) Uiso 0.442(3) 1 d D . P A 2
H2X_4 H 0.1304 0.1470 -0.1072 0.074 Uiso 0.442(3) 1 calc R U P A 2
H2Y_4 H 0.0305 0.1042 -0.0910 0.074 Uiso 0.442(3) 1 calc R U P A 2
C3B_4 C -0.1239(11) 0.1629(9) -0.0949(14) 0.163(14) Uiso 0.442(3) 1 d D . P A 2
H3X_4 H -0.1148 0.1490 -0.0596 0.195 Uiso 0.442(3) 1 calc R U P A 2
H3Y_4 H -0.1482 0.1262 -0.1221 0.195 Uiso 0.442(3) 1 calc R U P A 2
C4B_4 C -0.2222(14) 0.2009(5) -0.0993(5) 0.061(4) Uiso 0.442(3) 1 d D . P A 2
H4X_4 H -0.2385 0.2136 -0.1351 0.073 Uiso 0.442(3) 1 calc R U P A 2
H4Y_4 H -0.2931 0.1775 -0.0940 0.073 Uiso 0.442(3) 1 calc R U P A 2
C5B_4 C -0.2255(16) 0.2412(6) -0.0115(5) 0.064(4) Uiso 0.442(3) 1 d D . P A 2
H5X_4 H -0.1848 0.2087 0.0041 0.076 Uiso 0.442(3) 1 calc R U P A 2
H5Y_4 H -0.3102 0.2291 -0.0187 0.076 Uiso 0.442(3) 1 calc R U P A 2
C6B_4 C -0.1941(7) 0.3003(6) 0.0247(6) 0.040(3) Uiso 0.442(3) 1 d D . P A 2
H6X_4 H -0.2282 0.3335 0.0074 0.048 Uiso 0.442(3) 1 calc R U P A 2
H6Y_4 H -0.2223 0.2983 0.0583 0.048 Uiso 0.442(3) 1 calc R U P A 2
C7B_4 C -0.0127(10) 0.3647(5) 0.0668(6) 0.092(6) Uiso 0.442(3) 1 d D . P A 2
H7X_4 H -0.0501 0.3754 0.0975 0.111 Uiso 0.442(3) 1 calc R U P A 2
H7Y_4 H -0.0165 0.3984 0.0454 0.111 Uiso 0.442(3) 1 calc R U P A 2
C8B_4 C 0.1105(9) 0.3551(6) 0.0862(4) 0.052(3) Uiso 0.442(3) 1 d D . P A 2
H8X_4 H 0.1525 0.3908 0.1115 0.063 Uiso 0.442(3) 1 calc R U P A 2
H8Y_4 H 0.1156 0.3184 0.1040 0.063 Uiso 0.442(3) 1 calc R U P A 2
C9B_4 C 0.2566(9) 0.3157(5) 0.0472(6) 0.066(4) Uiso 0.442(3) 1 d D . P A 2
H9X_4 H 0.3007 0.3296 0.0840 0.080 Uiso 0.442(3) 1 calc R U P A 2
H9Y_4 H 0.3067 0.3270 0.0225 0.080 Uiso 0.442(3) 1 calc R U P A 2
C10B_4 C 0.2330(14) 0.2482(5) 0.0393(4) 0.066(5) Uiso 0.442(3) 1 d D . P A 2
H10X_4 H 0.3070 0.2298 0.0427 0.080 Uiso 0.442(3) 1 calc R U P A 2
H10Y_4 H 0.1920 0.2355 0.0669 0.080 Uiso 0.442(3) 1 calc R U P A 2

loop_
_atom_site_aniso_label
_atom_site_aniso_U_11
_atom_site_aniso_U_22
_atom_site_aniso_U_33
_atom_site_aniso_U_23
_atom_site_aniso_U_13
_atom_site_aniso_U_12
Na1_3 0.0468(12) 0.0516(13) 0.0289(10) 0.0040(8) 0.0000(8) -0.0010(11)
O1_3 0.066(3) 0.050(2) 0.0326(19) -0.0005(16) -0.0082(18) -0.007(2)
O2_3 0.047(2) 0.044(2) 0.0372(19) 0.0050(15) 0.0004(15) -0.0049(19)
O3_3 0.037(2) 0.062(3) 0.042(2) 0.0145(17) 0.0002(16) -0.0027(19)
O4_3 0.053(2) 0.105(4) 0.035(2) 0.010(2) 0.0022(17) 0.011(3)
O5_3 0.062(3) 0.072(3) 0.045(2) -0.0072(19) -0.0052(19) 0.020(3)
C1_3 0.061(4) 0.060(4) 0.035(3) 0.007(3) 0.010(3) -0.005(3)
C2_3 0.045(3) 0.063(4) 0.041(3) 0.002(3) 0.003(2) -0.010(3)
C3_3 0.050(3) 0.046(3) 0.034(3) 0.010(2) 0.002(2) 0.001(3)
C4_3 0.059(4) 0.049(3) 0.034(3) 0.010(2) 0.001(2) 0.001(3)
C5_3 0.034(3) 0.080(5) 0.066(4) 0.034(3) 0.001(3) -0.005(3)
C6_3 0.052(4) 0.118(6) 0.073(5) 0.063(4) 0.015(3) 0.012(4)
C7_3 0.063(4) 0.150(8) 0.044(4) 0.005(4) 0.015(3) 0.034(5)
C8_3 0.066(5) 0.117(7) 0.052(4) -0.021(4) -0.002(3) 0.032(5)
C9_3 0.097(5) 0.047(4) 0.053(4) -0.011(3) -0.005(4) 0.008(4)
C10_3 0.081(5) 0.048(4) 0.048(4) -0.001(3) -0.025(3) -0.013(4)
B1_1 0.025(3) 0.015(2) 0.018(2) -0.0001(18) 0.0046(19) 0.000(2)
B2_1 0.026(3) 0.013(3) 0.024(3) 0.0028(18) 0.001(2) -0.005(2)
B3_1 0.026(3) 0.017(3) 0.023(3) 0.0010(19) 0.008(2) -0.007(2)
N1_1 0.0209(18) 0.0160(19) 0.0199(18) 0.0024(13) 0.0020(14) -0.0025(17)
N2_1 0.0244(19) 0.0195(19) 0.0206(18) 0.0028(14) 0.0049(14) 0.0036(18)
N3_1 0.0264(19) 0.0137(18) 0.0231(18) 0.0021(13) 0.0091(15) 0.0061(17)
N4_1 0.0238(18) 0.0120(18) 0.0239(18) 0.0025(13) 0.0059(14) -0.0014(17)
N7_1 0.0239(18) 0.0174(19) 0.0164(17) 0.0012(13) 0.0004(14) 0.0053(17)
N8_1 0.0215(18) 0.0205(19) 0.0218(18) 0.0036(14) 0.0072(14) -0.0018(17)
N12_1 0.0197(17) 0.0175(19) 0.0183(17) 0.0046(13) 0.0032(14) -0.0017(16)
N6_1 0.048(2) 0.035(2) 0.0177(19) -0.0032(15) -0.0015(17) 0.024(2)
N5_1 0.035(2) 0.021(2) 0.0208(19) -0.0014(14) 0.0030(15) 0.0078(19)
N0_1 0.0235(19) 0.035(2) 0.0180(18) 0.0027(15) 0.0050(14) -0.0042(18)
N10_1 0.031(2) 0.031(2) 0.0216(19) -0.0039(15) 0.0075(15) -0.007(2)
N11_1 0.0256(19) 0.036(2) 0.0196(19) -0.0011(15) 0.0043(15) -0.0068(19)
C1_1 0.025(2) 0.017(2) 0.018(2) 0.0010(16) -0.0043(17) -0.002(2)
C2_1 0.024(2) 0.020(2) 0.038(3) 0.0014(18) -0.0003(19) 0.004(2)
C3_1 0.034(3) 0.015(2) 0.059(3) 0.005(2) 0.004(2) -0.001(2)
C4_1 0.034(3) 0.019(3) 0.054(3) 0.008(2) 0.006(2) -0.007(2)
C5_1 0.026(2) 0.028(3) 0.045(3) 0.004(2) 0.011(2) -0.001(2)
C6_1 0.028(2) 0.015(2) 0.036(3) 0.0038(18) 0.0006(19) -0.001(2)
C7_1 0.028(2) 0.015(2) 0.019(2) 0.0032(16) 0.0022(17) 0.001(2)
C8_1 0.031(2) 0.016(2) 0.022(2) 0.0034(16) 0.0051(18) 0.005(2)
C9_1 0.041(3) 0.018(2) 0.034(3) 0.0049(18) 0.016(2) 0.005(2)
C10_1 0.050(3) 0.016(2) 0.036(3) 0.0019(18) 0.015(2) 0.007(3)
C11_1 0.037(3) 0.026(3) 0.032(2) 0.0101(19) 0.012(2) 0.014(2)
C12_1 0.034(3) 0.026(3) 0.053(3) 0.005(2) 0.014(2) 0.005(3)
C13_1 0.030(3) 0.022(3) 0.047(3) 0.002(2) 0.009(2) 0.002(2)
C14_1 0.049(3) 0.032(3) 0.047(3) 0.010(2) 0.022(2) 0.011(3)
C15_1 0.020(2) 0.018(2) 0.021(2) 0.0049(16) 0.0018(17) 0.001(2)
C16_1 0.033(3) 0.024(3) 0.046(3) 0.007(2) 0.018(2) 0.007(2)
C17_1 0.031(3) 0.019(3) 0.071(4) 0.011(2) 0.022(2) -0.001(2)
C18_1 0.031(3) 0.016(2) 0.045(3) 0.0059(19) 0.005(2) -0.001(2)
C19_1 0.025(2) 0.021(2) 0.034(2) 0.0071(18) 0.0104(19) 0.005(2)
C20_1 0.027(2) 0.019(2) 0.028(2) 0.0029(17) 0.0106(18) -0.001(2)
C21_1 0.026(2) 0.023(2) 0.024(2) 0.0085(17) 0.0039(18) 0.006(2)
C22_1 0.028(2) 0.024(3) 0.027(2) 0.0073(18) 0.0060(18) 0.001(2)
C23_1 0.030(3) 0.032(3) 0.036(3) 0.006(2) 0.009(2) 0.003(2)
C24_1 0.028(3) 0.037(3) 0.057(3) 0.015(2) 0.010(2) 0.013(3)
C25_1 0.035(3) 0.041(3) 0.043(3) 0.008(2) -0.009(2) 0.002(3)
C26_1 0.035(3) 0.027(3) 0.034(3) 0.0004(19) -0.004(2) 0.002(2)
C27_1 0.042(3) 0.024(3) 0.019(2) 0.0033(17) 0.001(2) 0.006(2)
C28_1 0.052(3) 0.037(3) 0.016(2) 0.0021(19) 0.000(2) 0.031(3)
C29_1 0.079(4) 0.049(4) 0.035(3) -0.013(2) -0.007(3) 0.028(4)
C30_1 0.121(6) 0.060(4) 0.036(3) -0.015(3) -0.011(4) 0.061(5)
C31_1 0.116(6) 0.085(5) 0.019(3) 0.007(3) 0.010(3) 0.080(5)
C32_1 0.088(5) 0.084(5) 0.029(3) 0.017(3) 0.021(3) 0.051(4)
C33_1 0.065(4) 0.057(4) 0.022(3) 0.010(2) 0.016(2) 0.032(3)
C34_1 0.181(8) 0.124(7) 0.036(3) 0.025(4) 0.040(4) 0.130(7)
C35_1 0.030(2) 0.025(2) 0.022(2) 0.0082(17) 0.0095(18) 0.001(2)
C36_1 0.025(2) 0.028(3) 0.034(3) 0.0132(19) 0.0101(19) 0.002(2)
C37_1 0.037(3) 0.042(3) 0.041(3) 0.019(2) 0.020(2) 0.009(3)
C38_1 0.044(3) 0.054(4) 0.042(3) 0.022(2) 0.026(2) 0.028(3)
C39_1 0.059(3) 0.034(3) 0.035(3) 0.002(2) 0.019(2) 0.014(3)
C40_1 0.036(3) 0.027(3) 0.027(2) 0.0023(18) 0.008(2) 0.002(2)
C41_1 0.022(2) 0.042(3) 0.028(2) 0.011(2) 0.0076(18) 0.005(2)
C42_1 0.030(3) 0.063(4) 0.025(2) 0.011(2) 0.010(2) 0.007(3)
C43_1 0.040(3) 0.088(5) 0.031(3) 0.022(3) 0.011(2) 0.004(3)
C44_1 0.047(3) 0.104(5) 0.047(4) 0.038(3) 0.010(3) -0.011(4)
C45_1 0.052(4) 0.083(5) 0.059(4) 0.027(3) 0.006(3) -0.026(4)
C46_1 0.043(3) 0.056(3) 0.031(3) 0.015(2) 0.005(2) -0.016(3)
C55_1 0.044(3) 0.034(3) 0.013(2) -0.0014(18) 0.0022(19) -0.007(3)
C56_1 0.065(4) 0.037(3) 0.021(2) -0.004(2) 0.010(2) -0.003(3)
C57_1 0.096(5) 0.037(3) 0.032(3) -0.003(2) 0.007(3) 0.001(4)
C58_1 0.104(5) 0.029(3) 0.041(3) 0.000(2) -0.003(3) -0.014(4)
C59_1 0.069(4) 0.049(4) 0.036(3) 0.007(2) -0.009(3) -0.027(4)
C60_1 0.045(3) 0.043(3) 0.029(3) 0.007(2) -0.004(2) -0.017(3)
C47_1 0.021(2) 0.023(2) 0.020(2) 0.0056(17) 0.0011(17) -0.008(2)
C48_1 0.023(2) 0.025(2) 0.019(2) 0.0072(17) -0.0005(17) 0.000(2)
C49_1 0.025(2) 0.027(3) 0.021(2) 0.0031(17) 0.0003(17) -0.002(2)
C50_1 0.033(3) 0.026(3) 0.025(2) 0.0060(18) -0.0017(19) -0.005(2)
C51_1 0.030(3) 0.034(3) 0.024(2) 0.0043(18) -0.0003(18) 0.005(2)
C52_1 0.018(2) 0.039(3) 0.032(2) 0.009(2) 0.0032(18) 0.005(2)
C53_1 0.027(2) 0.033(3) 0.022(2) 0.0084(18) -0.0005(18) -0.005(2)
C54_1 0.034(3) 0.050(4) 0.052(3) 0.001(2) -0.001(2) 0.010(3)
B1_2 0.024(3) 0.020(3) 0.019(2) 0.0011(18) 0.0045(19) 0.001(2)
B2_2 0.024(3) 0.021(3) 0.029(3) 0.002(2) 0.008(2) -0.005(2)
B3_2 0.024(3) 0.023(3) 0.023(3) -0.0001(19) 0.006(2) -0.011(2)
N1_2 0.0223(18) 0.019(2) 0.0228(18) 0.0007(14) 0.0027(14) -0.0001(17)
N2_2 0.0272(19) 0.0179(19) 0.0193(18) -0.0014(13) 0.0034(14) 0.0025(18)
N3_2 0.0274(19) 0.019(2) 0.0213(18) 0.0019(14) 0.0074(15) 0.0045(18)
N4_2 0.0221(18) 0.0172(19) 0.0207(18) -0.0006(13) 0.0072(14) 0.0030(17)
N7_2 0.0244(19) 0.0171(19) 0.0190(18) -0.0044(13) 0.0038(14) -0.0005(17)
N8_2 0.0213(18) 0.0188(19) 0.0250(19) -0.0020(14) 0.0092(15) -0.0008(17)
N12_2 0.0222(18) 0.0191(19) 0.0180(17) 0.0020(13) 0.0021(14) -0.0043(17)
N6_2 0.045(2) 0.038(3) 0.023(2) -0.0086(16) 0.0000(17) 0.021(2)
N5_2 0.033(2) 0.026(2) 0.0229(19) -0.0045(15) 0.0014(16) 0.0094(19)
N9_2 0.0187(18) 0.034(2) 0.0242(19) -0.0069(15) 0.0061(15) -0.0047(18)
N10_2 0.022(2) 0.038(2) 0.035(2) -0.0154(17) 0.0095(16) -0.005(2)
N11_2 0.024(2) 0.042(2) 0.027(2) -0.0103(17) 0.0067(16) -0.005(2)
C1_2 0.024(2) 0.019(2) 0.025(2) -0.0005(17) -0.0031(18) -0.003(2)
C2_2 0.030(3) 0.022(3) 0.042(3) 0.0051(19) 0.002(2) 0.000(2)
C3_2 0.026(3) 0.032(3) 0.055(3) 0.012(2) 0.008(2) -0.002(2)
C4_2 0.033(3) 0.029(3) 0.061(3) 0.015(2) 0.005(2) -0.009(3)
C5_2 0.037(3) 0.021(3) 0.064(3) 0.011(2) -0.001(2) -0.002(3)
C6_2 0.028(2) 0.023(3) 0.044(3) 0.0028(19) 0.000(2) -0.006(2)
C7_2 0.026(2) 0.022(2) 0.019(2) 0.0010(17) 0.0021(17) 0.001(2)
C8_2 0.033(2) 0.021(2) 0.024(2) 0.0039(17) 0.0072(18) 0.007(2)
C9_2 0.040(3) 0.024(3) 0.041(3) 0.008(2) 0.015(2) 0.004(3)
C10_2 0.051(3) 0.021(3) 0.050(3) 0.009(2) 0.020(2) 0.018(3)
C11_2 0.044(3) 0.033(3) 0.037(3) 0.011(2) 0.017(2) 0.026(3)
C12_2 0.036(3) 0.032(3) 0.051(3) 0.009(2) 0.020(2) 0.012(3)
C13_2 0.037(3) 0.022(3) 0.046(3) -0.001(2) 0.013(2) 0.004(2)
C14_2 0.057(3) 0.038(3) 0.057(3) 0.013(2) 0.025(3) 0.024(3)
C15_2 0.021(2) 0.018(2) 0.018(2) 0.0025(16) 0.0002(16) -0.002(2)
C16_2 0.033(3) 0.024(3) 0.042(3) 0.005(2) 0.020(2) 0.005(2)
C17_2 0.028(2) 0.026(3) 0.053(3) 0.012(2) 0.020(2) 0.003(2)
C18_2 0.024(2) 0.015(2) 0.036(2) 0.0039(18) 0.0059(19) 0.003(2)
C19_2 0.030(2) 0.022(2) 0.026(2) 0.0005(17) 0.0084(19) 0.005(2)
C20_2 0.027(2) 0.023(2) 0.031(2) 0.0024(18) 0.0154(19) 0.000(2)
C21_2 0.027(2) 0.026(3) 0.029(2) 0.0071(19) 0.0119(19) 0.006(2)
C22_2 0.027(2) 0.022(3) 0.032(2) 0.0061(18) 0.0121(19) 0.005(2)
C23_2 0.033(3) 0.029(3) 0.043(3) 0.010(2) 0.019(2) 0.010(2)
C24_2 0.027(3) 0.046(3) 0.051(3) 0.017(2) 0.014(2) 0.015(3)
C25_2 0.028(3) 0.045(3) 0.038(3) 0.006(2) 0.002(2) 0.000(3)
C26_2 0.033(3) 0.030(3) 0.036(3) 0.000(2) 0.003(2) 0.004(2)
C27_2 0.036(3) 0.025(3) 0.026(2) -0.0037(18) 0.003(2) 0.009(2)
C28_2 0.052(3) 0.046(3) 0.015(2) -0.005(2) -0.004(2) 0.029(3)
C29_2 0.057(4) 0.071(4) 0.030(3) -0.006(3) 0.011(2) 0.033(3)
C30_2 0.072(4) 0.126(7) 0.028(3) 0.007(3) 0.017(3) 0.059(5)
C31_2 0.128(6) 0.101(6) 0.013(3) 0.004(3) 0.009(3) 0.091(6)
C32_2 0.165(8) 0.061(5) 0.042(4) -0.011(3) 0.023(5) 0.068(6)
C33_2 0.090(5) 0.046(4) 0.046(3) -0.016(3) 0.004(3) 0.029(4)
C34_2 0.212(9) 0.160(8) 0.038(4) 0.029(4) 0.050(5) 0.159(8)
C35_2 0.024(2) 0.022(2) 0.026(2) 0.0044(17) 0.0077(18) 0.000(2)
C36_2 0.032(3) 0.027(3) 0.030(2) -0.0007(19) 0.012(2) -0.001(2)
C37_2 0.050(3) 0.028(3) 0.032(3) -0.007(2) 0.013(2) 0.008(3)
C38_2 0.035(3) 0.045(3) 0.040(3) 0.008(2) 0.020(2) 0.011(3)
C39_2 0.029(3) 0.040(3) 0.045(3) 0.016(2) 0.018(2) 0.002(3)
C40_2 0.025(2) 0.025(3) 0.036(3) 0.0073(18) 0.0132(19) -0.001(2)
C41_2 0.025(2) 0.034(3) 0.023(2) 0.0035(18) 0.0101(18) 0.003(2)
C42_2 0.036(3) 0.040(3) 0.029(3) -0.003(2) 0.009(2) -0.002(2)
C43_2 0.063(4) 0.055(4) 0.026(3) 0.004(2) 0.016(2) 0.000(3)
C44_2 0.051(3) 0.061(4) 0.043(3) 0.022(3) 0.020(3) -0.004(3)
C45_2 0.051(3) 0.057(4) 0.039(3) 0.016(2) 0.005(2) -0.020(3)
C46_2 0.041(3) 0.043(3) 0.030(3) 0.007(2) 0.004(2) -0.011(3)
C47_2 0.034(3) 0.037(3) 0.018(2) -0.0036(18) 0.0081(19) -0.012(3)
C48_2 0.035(3) 0.051(3) 0.020(2) 0.004(2) 0.0025(19) -0.010(3)
C49_2 0.046(3) 0.051(4) 0.031(3) 0.011(2) -0.006(2) -0.021(3)
C50_2 0.062(4) 0.036(3) 0.031(3) 0.008(2) -0.007(2) -0.019(3)
C51_2 0.052(3) 0.041(3) 0.026(3) 0.002(2) 0.000(2) -0.006(3)
C52_2 0.040(3) 0.037(3) 0.021(2) -0.0041(19) 0.005(2) -0.011(3)
C53_2 0.021(2) 0.028(3) 0.022(2) 0.0029(17) 0.0062(17) -0.007(2)
C54_2 0.025(2) 0.032(3) 0.014(2) 0.0013(17) 0.0005(17) 0.001(2)
C55_2 0.024(2) 0.040(3) 0.023(2) 0.0058(19) -0.0009(18) -0.011(2)
C56_2 0.020(2) 0.042(3) 0.034(3) 0.006(2) -0.0024(19) 0.004(3)
C57_2 0.029(3) 0.036(3) 0.027(2) 0.0003(19) -0.0044(19) 0.006(3)
C58_2 0.035(3) 0.031(3) 0.034(3) 0.004(2) 0.001(2) 0.000(3)
C59_2 0.025(2) 0.038(3) 0.022(2) 0.0029(18) 0.0034(18) -0.005(2)
C60_2 0.038(3) 0.044(3) 0.064(4) 0.009(3) 0.002(3) 0.013(3)
Na1A_4 0.052(2) 0.0267(19) 0.0380(19) 0.0072(13) 0.0184(15) 0.0089(17)
O1A_4 0.039(4) 0.045(4) 0.045(4) -0.014(3) 0.005(3) 0.015(4)
O2A_4 0.064(4) 0.053(5) 0.044(4) -0.003(3) 0.004(3) 0.023(4)
O3A_4 0.068(5) 0.063(5) 0.059(5) 0.004(4) 0.039(4) 0.012(4)
O4A_4 0.079(6) 0.159(10) 0.056(6) 0.029(6) 0.020(5) 0.046(6)
O5A_4 0.083(6) 0.082(7) 0.112(7) -0.051(5) 0.022(6) -0.026(6)
Na1B_4 0.032(2) 0.027(2) 0.024(2) 0.0051(15) 0.0127(16) 0.0043(19)
O1B_4 0.044(5) 0.041(6) 0.040(5) -0.002(4) -0.010(4) 0.011(5)
O2B_4 0.048(5) 0.119(9) 0.014(4) 0.003(4) 0.012(3) 0.002(5)
O3B_4 0.061(6) 0.048(6) 0.058(6) -0.018(4) 0.022(5) 0.005(5)
O4B_4 0.072(6) 0.057(6) 0.058(6) -0.021(5) 0.039(5) -0.015(5)
O5B_4 0.050(5) 0.067(7) 0.074(6) -0.019(5) 0.007(5) 0.012(5)

loop_
_atom_type_symbol
_atom_type_description
_atom_type_scat_dispersion_real
_atom_type_scat_dispersion_imag
_atom_type_scat_source
C C 0.0033 0.0016 'International Tables Vol C Tables 4.2.6.8 and 6.1.1.4'
H H 0.0000 0.0000 'International Tables Vol C Tables 4.2.6.8 and 6.1.1.4'
B B 0.0013 0.0007 'International Tables Vol C Tables 4.2.6.8 and 6.1.1.4'
N N 0.0061 0.0033 'International Tables Vol C Tables 4.2.6.8 and 6.1.1.4'
O O 0.0106 0.0060 'International Tables Vol C Tables 4.2.6.8 and 6.1.1.4'
Na Na 0.0362 0.0249 'International Tables Vol C Tables 4.2.6.8 and 6.1.1.4'

loop_
_geom_angle_atom_site_label_1
_geom_angle_atom_site_label_2
_geom_angle_atom_site_label_3
_geom_angle
O2_3 Na1_3 O5_3 116.15(14)
O2_3 Na1_3 O4_3 133.45(16)
O5_3 Na1_3 O4_3 67.72(15)
O2_3 Na1_3 O3_3 68.61(12)
O5_3 Na1_3 O3_3 109.76(15)
O4_3 Na1_3 O3_3 67.14(15)
O2_3 Na1_3 O1_3 68.44(13)
O5_3 Na1_3 O1_3 69.83(14)
O4_3 Na1_3 O1_3 137.54(15)
O3_3 Na1_3 O1_3 130.54(14)
O2_3 Na1_3 N11_1 106.61(13)
O5_3 Na1_3 N11_1 133.49(16)
O4_3 Na1_3 N11_1 95.92(13)
O3_3 Na1_3 N11_1 101.91(13)
O1_3 Na1_3 N11_1 112.87(12)
O2_3 Na1_3 C5_3 92.88(15)
O5_3 Na1_3 C5_3 109.70(17)
O4_3 Na1_3 C5_3 48.67(16)
O3_3 Na1_3 C5_3 26.70(13)
O1_3 Na1_3 C5_3 157.03(15)
N11_1 Na1_3 C5_3 84.58(14)
O2_3 Na1_3 C4_3 48.22(13)
O5_3 Na1_3 C4_3 131.03(15)
O4_3 Na1_3 C4_3 92.33(16)
O3_3 Na1_3 C4_3 26.74(12)
O1_3 Na1_3 C4_3 116.52(15)
N11_1 Na1_3 C4_3 91.00(14)
C5_3 Na1_3 C4_3 45.43(15)
C1_3 O1_3 C10_3 112.8(4)
C1_3 O1_3 Na1_3 111.9(3)
C10_3 O1_3 Na1_3 108.2(3)
C3_3 O2_3 C2_3 114.0(4)
C3_3 O2_3 Na1_3 117.3(3)
C2_3 O2_3 Na1_3 118.2(3)
C5_3 O3_3 C4_3 114.6(4)
C5_3 O3_3 Na1_3 101.2(3)
C4_3 O3_3 Na1_3 101.7(3)
C7_3 O4_3 C6_3 114.7(5)
C7_3 O4_3 Na1_3 116.1(4)
C6_3 O4_3 Na1_3 116.0(4)
C8_3 O5_3 C9_3 114.8(6)
C8_3 O5_3 Na1_3 109.2(3)
C9_3 O5_3 Na1_3 113.1(3)
O1_3 C1_3 C2_3 112.0(4)
O1_3 C1_3 H1A_3 109.2
C2_3 C1_3 H1A_3 109.2
O1_3 C1_3 H1B_3 109.2
C2_3 C1_3 H1B_3 109.2
H1A_3 C1_3 H1B_3 107.9
O2_3 C2_3 C1_3 107.9(4)
O2_3 C2_3 H2A_3 110.1
C1_3 C2_3 H2A_3 110.1
O2_3 C2_3 H2B_3 110.1
C1_3 C2_3 H2B_3 110.1
H2A_3 C2_3 H2B_3 108.4
O2_3 C3_3 C4_3 107.5(4)
O2_3 C3_3 H3A_3 110.2
C4_3 C3_3 H3A_3 110.2
O2_3 C3_3 H3B_3 110.2
C4_3 C3_3 H3B_3 110.2
H3A_3 C3_3 H3B_3 108.5
O3_3 C4_3 C3_3 107.3(4)
O3_3 C4_3 Na1_3 51.5(2)
C3_3 C4_3 Na1_3 81.7(3)
O3_3 C4_3 H4A_3 110.2
C3_3 C4_3 H4A_3 110.2
Na1_3 C4_3 H4A_3 161.4
O3_3 C4_3 H4B_3 110.2
C3_3 C4_3 H4B_3 110.2
Na1_3 C4_3 H4B_3 78.9
H4A_3 C4_3 H4B_3 108.5
O3_3 C5_3 C6_3 106.0(5)
O3_3 C5_3 Na1_3 52.1(2)
C6_3 C5_3 Na1_3 84.3(4)
O3_3 C5_3 H5A_3 110.5
C6_3 C5_3 H5A_3 110.5
Na1_3 C5_3 H5A_3 75.3
O3_3 C5_3 H5B_3 110.5
C6_3 C5_3 H5B_3 110.5
Na1_3 C5_3 H5B_3 160.9
H5A_3 C5_3 H5B_3 108.7
O4_3 C6_3 C5_3 107.4(5)
O4_3 C6_3 H6A_3 110.2
C5_3 C6_3 H6A_3 110.2
O4_3 C6_3 H6B_3 110.2
C5_3 C6_3 H6B_3 110.2
H6A_3 C6_3 H6B_3 108.5
O4_3 C7_3 C8_3 108.6(5)
O4_3 C7_3 H7A_3 110.0
C8_3 C7_3 H7A_3 110.0
O4_3 C7_3 H7B_3 110.0
C8_3 C7_3 H7B_3 110.0
H7A_3 C7_3 H7B_3 108.4
O5_3 C8_3 C7_3 106.7(6)
O5_3 C8_3 H8A_3 110.4
C7_3 C8_3 H8A_3 110.4
O5_3 C8_3 H8B_3 110.4
C7_3 C8_3 H8B_3 110.4
H8A_3 C8_3 H8B_3 108.6
O5_3 C9_3 C10_3 108.3(5)
O5_3 C9_3 H9A_3 110.0
C10_3 C9_3 H9A_3 110.0
O5_3 C9_3 H9B_3 110.0
C10_3 C9_3 H9B_3 110.0
H9A_3 C9_3 H9B_3 108.4
O1_3 C10_3 C9_3 108.5(5)
O1_3 C10_3 H10A_3 110.0
C9_3 C10_3 H10A_3 110.0
O1_3 C10_3 H10B_3 110.0
C9_3 C10_3 H10B_3 110.0
H10A_3 C10_3 H10B_3 108.4
N7_1 B1_1 N4_1 111.4(3)
N7_1 B1_1 N1_1 110.1(3)
N4_1 B1_1 N1_1 108.3(3)
N7_1 B1_1 N12_1 105.6(3)
N4_1 B1_1 N12_1 109.7(3)
N1_1 B1_1 N12_1 111.8(3)
N7_1 B2_1 N5_1 106.0(4)
N7_1 B2_1 N8_1 121.1(4)
N5_1 B2_1 N8_1 132.7(4)
N12_1 B3_1 N8_1 122.3(4)
N12_1 B3_1 N0_1 115.6(4)
N8_1 B3_1 N0_1 122.0(4)
N2_1 N1_1 C1_1 112.9(3)
N2_1 N1_1 B1_1 123.7(3)
C1_1 N1_1 B1_1 123.4(3)
C7_1 N2_1 N1_1 117.4(3)
C7_1 N3_1 N4_1 117.2(3)
N3_1 N4_1 C15_1 112.8(3)
N3_1 N4_1 B1_1 124.2(3)
C15_1 N4_1 B1_1 122.7(3)
C27_1 N7_1 B2_1 105.6(3)
C27_1 N7_1 B1_1 125.8(3)
B2_1 N7_1 B1_1 128.4(3)
B3_1 N8_1 C35_1 121.8(3)
B3_1 N8_1 B2_1 117.5(4)
C35_1 N8_1 B2_1 120.7(3)
C47_1 N12_1 B3_1 116.5(3)
C47_1 N12_1 B1_1 118.0(3)
B3_1 N12_1 B1_1 125.0(3)
C27_1 N6_1 N5_1 106.2(3)
C27_1 N6_1 Na1B_4 112.2(3)
N5_1 N6_1 Na1B_4 117.3(3)
C21_1 N5_1 N6_1 115.0(3)
C21_1 N5_1 B2_1 137.8(4)
N6_1 N5_1 B2_1 107.2(4)
C41_1 N0_1 N10_1 112.3(3)
C41_1 N0_1 B3_1 124.4(3)
N10_1 N0_1 B3_1 108.9(3)
C55_1 N10_1 N11_1 117.0(3)
C55_1 N10_1 N0_1 116.4(4)
N11_1 N10_1 N0_1 116.1(3)
C47_1 N11_1 N10_1 115.5(3)
C47_1 N11_1 Na1_3 141.2(3)
N10_1 N11_1 Na1_3 103.3(2)
C2_1 C1_1 C6_1 117.7(4)
C2_1 C1_1 N1_1 120.6(4)
C6_1 C1_1 N1_1 121.7(4)
C3_1 C2_1 C1_1 120.9(4)
C3_1 C2_1 H2_1 119.6
C1_1 C2_1 H2_1 119.6
C4_1 C3_1 C2_1 121.1(4)
C4_1 C3_1 H3_1 119.4
C2_1 C3_1 H3_1 119.4
C5_1 C4_1 C3_1 118.3(4)
C5_1 C4_1 H4_1 120.9
C3_1 C4_1 H4_1 120.9
C4_1 C5_1 C6_1 121.6(4)
C4_1 C5_1 H5_1 119.2
C6_1 C5_1 H5_1 119.2
C5_1 C6_1 C1_1 120.5(4)
C5_1 C6_1 H6_1 119.8
C1_1 C6_1 H6_1 119.8
N3_1 C7_1 N2_1 129.2(4)
N3_1 C7_1 C8_1 115.4(4)
N2_1 C7_1 C8_1 115.4(3)
C9_1 C8_1 C13_1 116.6(4)
C9_1 C8_1 C7_1 121.9(4)
C13_1 C8_1 C7_1 121.5(4)
C10_1 C9_1 C8_1 121.2(4)
C10_1 C9_1 H9_1 119.4
C8_1 C9_1 H9_1 119.4
C9_1 C10_1 C11_1 121.9(4)
C9_1 C10_1 H10_1 119.0
C11_1 C10_1 H10_1 119.0
C12_1 C11_1 C10_1 116.9(4)
C12_1 C11_1 C14_1 121.6(4)
C10_1 C11_1 C14_1 121.5(4)
C13_1 C12_1 C11_1 121.8(4)
C13_1 C12_1 H12_1 119.1
C11_1 C12_1 H12_1 119.1
C12_1 C13_1 C8_1 121.6(4)
C12_1 C13_1 H13_1 119.2
C8_1 C13_1 H13_1 119.2
C11_1 C14_1 H14A_1 109.5
C11_1 C14_1 H14B_1 109.5
H14A_1 C14_1 H14B_1 109.5
C11_1 C14_1 H14C_1 109.5
H14A_1 C14_1 H14C_1 109.5
H14B_1 C14_1 H14C_1 109.5
C20_1 C15_1 C16_1 117.4(4)
C20_1 C15_1 N4_1 122.1(3)
C16_1 C15_1 N4_1 120.5(4)
C17_1 C16_1 C15_1 119.9(4)
C17_1 C16_1 H16_1 120.0
C15_1 C16_1 H16_1 120.0
C16_1 C17_1 C18_1 122.4(4)
C16_1 C17_1 H17_1 118.8
C18_1 C17_1 H17_1 118.8
C19_1 C18_1 C17_1 117.8(4)
C19_1 C18_1 H18_1 121.1
C17_1 C18_1 H18_1 121.1
C18_1 C19_1 C20_1 120.8(4)
C18_1 C19_1 H19_1 119.6
C20_1 C19_1 H19_1 119.6
C19_1 C20_1 C15_1 121.7(4)
C19_1 C20_1 H20_1 119.2
C15_1 C20_1 H20_1 119.2
C26_1 C21_1 C22_1 119.1(4)
C26_1 C21_1 N5_1 121.1(4)
C22_1 C21_1 N5_1 119.8(4)
C23_1 C22_1 C21_1 120.5(4)
C23_1 C22_1 H22_1 119.8
C21_1 C22_1 H22_1 119.8
C24_1 C23_1 C22_1 120.2(4)
C24_1 C23_1 H23_1 119.9
C22_1 C23_1 H23_1 119.9
C23_1 C24_1 C25_1 120.0(5)
C23_1 C24_1 H24_1 120.0
C25_1 C24_1 H24_1 120.0
C26_1 C25_1 C24_1 119.9(4)
C26_1 C25_1 H25_1 120.1
C24_1 C25_1 H25_1 120.1
C25_1 C26_1 C21_1 120.4(4)
C25_1 C26_1 H26_1 119.8
C21_1 C26_1 H26_1 119.8
N6_1 C27_1 N7_1 114.8(4)
N6_1 C27_1 C28_1 120.5(4)
N7_1 C27_1 C28_1 124.6(4)
C33_1 C28_1 C29_1 119.1(5)
C33_1 C28_1 C27_1 122.3(4)
C29_1 C28_1 C27_1 118.5(5)
C28_1 C29_1 C30_1 118.9(6)
C28_1 C29_1 H29_1 120.5
C30_1 C29_1 H29_1 120.5
C31_1 C30_1 C29_1 122.4(6)
C31_1 C30_1 H30_1 118.8
C29_1 C30_1 H30_1 118.8
C30_1 C31_1 C32_1 117.9(6)
C30_1 C31_1 C34_1 120.3(7)
C32_1 C31_1 C34_1 121.8(8)
C31_1 C32_1 C33_1 121.4(6)
C31_1 C32_1 H32_1 119.3
C33_1 C32_1 H32_1 119.3
C28_1 C33_1 C32_1 120.1(6)
C28_1 C33_1 H33_1 119.9
C32_1 C33_1 H33_1 119.9
C31_1 C34_1 H34A_1 109.5
C31_1 C34_1 H34B_1 109.5
H34A_1 C34_1 H34B_1 109.5
C31_1 C34_1 H34C_1 109.5
H34A_1 C34_1 H34C_1 109.5
H34B_1 C34_1 H34C_1 109.5
C40_1 C35_1 C36_1 120.0(4)
C40_1 C35_1 N8_1 120.4(4)
C36_1 C35_1 N8_1 119.5(4)
C37_1 C36_1 C35_1 120.1(4)
C37_1 C36_1 H36_1 120.0
C35_1 C36_1 H36_1 120.0
C38_1 C37_1 C36_1 120.0(5)
C38_1 C37_1 H37_1 120.0
C36_1 C37_1 H37_1 120.0
C37_1 C38_1 C39_1 120.3(5)
C37_1 C38_1 H38_1 119.9
C39_1 C38_1 H38_1 119.9
C38_1 C39_1 C40_1 120.2(4)
C38_1 C39_1 H39_1 119.9
C40_1 C39_1 H39_1 119.9
C35_1 C40_1 C39_1 119.5(4)
C35_1 C40_1 H40_1 120.3
C39_1 C40_1 H40_1 120.3
C46_1 C41_1 C42_1 118.8(4)
C46_1 C41_1 N0_1 121.0(4)
C42_1 C41_1 N0_1 120.1(4)
C43_1 C42_1 C41_1 119.9(5)
C43_1 C42_1 H42_1 120.1
C41_1 C42_1 H42_1 120.1
C44_1 C43_1 C42_1 121.5(5)
C44_1 C43_1 H43_1 119.3
C42_1 C43_1 H43_1 119.3
C43_1 C44_1 C45_1 119.1(5)
C43_1 C44_1 H44_1 120.5
C45_1 C44_1 H44_1 120.5
C46_1 C45_1 C44_1 120.0(5)
C46_1 C45_1 H45_1 120.0
C44_1 C45_1 H45_1 120.0
C45_1 C46_1 C41_1 120.7(5)
C45_1 C46_1 H46_1 119.6
C41_1 C46_1 H46_1 119.6
C56_1 C55_1 C60_1 119.5(4)
C56_1 C55_1 N10_1 119.4(4)
C60_1 C55_1 N10_1 121.0(5)
C57_1 C56_1 C55_1 121.1(5)
C57_1 C56_1 H56_1 119.5
C55_1 C56_1 H56_1 119.5
C56_1 C57_1 C58_1 119.6(6)
C56_1 C57_1 H57_1 120.2
C58_1 C57_1 H57_1 120.2
C59_1 C58_1 C57_1 120.1(5)
C59_1 C58_1 H58_1 119.9
C57_1 C58_1 H58_1 119.9
C58_1 C59_1 C60_1 121.2(6)
C58_1 C59_1 H59_1 119.4
C60_1 C59_1 H59_1 119.4
C55_1 C60_1 C59_1 118.5(6)
C55_1 C60_1 H60_1 120.8
C59_1 C60_1 H60_1 120.8
N11_1 C47_1 N12_1 124.4(4)
N11_1 C47_1 C48_1 114.2(4)
N12_1 C47_1 C48_1 121.4(3)
C49_1 C48_1 C53_1 118.0(4)
C49_1 C48_1 C47_1 121.5(4)
C53_1 C48_1 C47_1 120.4(4)
C50_1 C49_1 C48_1 120.7(4)
C50_1 C49_1 H49_1 119.6
C48_1 C49_1 H49_1 119.6
C49_1 C50_1 C51_1 121.4(4)
C49_1 C50_1 H50_1 119.3
C51_1 C50_1 H50_1 119.3
C50_1 C51_1 C52_1 117.8(4)
C50_1 C51_1 C54_1 121.5(4)
C52_1 C51_1 C54_1 120.7(4)
C53_1 C52_1 C51_1 121.1(4)
C53_1 C52_1 H52_1 119.4
C51_1 C52_1 H52_1 119.4
C52_1 C53_1 C48_1 120.9(4)
C52_1 C53_1 H53_1 119.5
C48_1 C53_1 H53_1 119.5
C51_1 C54_1 H54A_1 109.5
C51_1 C54_1 H54B_1 109.5
H54A_1 C54_1 H54B_1 109.5
C51_1 C54_1 H54C_1 109.5
H54A_1 C54_1 H54C_1 109.5
H54B_1 C54_1 H54C_1 109.5
N1_2 B1_2 N7_2 111.3(3)
N1_2 B1_2 N4_2 108.1(3)
N7_2 B1_2 N4_2 110.0(3)
N1_2 B1_2 N12_2 112.1(3)
N7_2 B1_2 N12_2 105.3(3)
N4_2 B1_2 N12_2 109.9(3)
N7_2 B2_2 N5_2 106.1(4)
N7_2 B2_2 N8_2 120.7(4)
N5_2 B2_2 N8_2 133.1(4)
N12_2 B3_2 N8_2 122.6(4)
N12_2 B3_2 N9_2 115.9(4)
N8_2 B3_2 N9_2 121.3(4)
N2_2 N1_2 C1_2 112.3(3)
N2_2 N1_2 B1_2 124.0(3)
C1_2 N1_2 B1_2 123.6(3)
C7_2 N2_2 N1_2 117.6(3)
C7_2 N3_2 N4_2 116.7(3)
N3_2 N4_2 C15_2 111.5(3)
N3_2 N4_2 B1_2 124.4(3)
C15_2 N4_2 B1_2 123.6(3)
C27_2 N7_2 B2_2 105.1(3)
C27_2 N7_2 B1_2 126.1(3)
B2_2 N7_2 B1_2 128.7(3)
C35_2 N8_2 B3_2 121.3(3)
C35_2 N8_2 B2_2 121.4(3)
B3_2 N8_2 B2_2 117.3(4)
C53_2 N12_2 B3_2 116.5(3)
C53_2 N12_2 B1_2 117.3(3)
B3_2 N12_2 B1_2 125.1(3)
C27_2 N6_2 N5_2 106.1(3)
C27_2 N6_2 Na1A_4 114.3(3)
N5_2 N6_2 Na1A_4 119.3(3)
C21_2 N5_2 N6_2 115.8(3)
C21_2 N5_2 B2_2 136.4(4)
N6_2 N5_2 B2_2 107.8(4)
C41_2 N9_2 N10_2 114.4(3)
C41_2 N9_2 B3_2 128.4(3)
N10_2 N9_2 B3_2 108.3(3)
C47_2 N10_2 N11_2 119.6(4)
C47_2 N10_2 N9_2 119.5(4)
N11_2 N10_2 N9_2 117.1(3)
C53_2 N11_2 N10_2 114.7(4)
C6_2 C1_2 C2_2 117.7(4)
C6_2 C1_2 N1_2 120.9(4)
C2_2 C1_2 N1_2 121.4(4)
C3_2 C2_2 C1_2 120.9(4)
C3_2 C2_2 H2_2 119.5
C1_2 C2_2 H2_2 119.5
C4_2 C3_2 C2_2 120.4(4)
C4_2 C3_2 H3_2 119.8
C2_2 C3_2 H3_2 119.8
C3_2 C4_2 C5_2 119.6(4)
C3_2 C4_2 H4_2 120.2
C5_2 C4_2 H4_2 120.2
C6_2 C5_2 C4_2 120.5(5)
C6_2 C5_2 H5_2 119.8
C4_2 C5_2 H5_2 119.8
C5_2 C6_2 C1_2 121.0(4)
C5_2 C6_2 H6_2 119.5
C1_2 C6_2 H6_2 119.5
N2_2 C7_2 N3_2 129.0(4)
N2_2 C7_2 C8_2 116.4(4)
N3_2 C7_2 C8_2 114.5(4)
C13_2 C8_2 C9_2 117.0(4)
C13_2 C8_2 C7_2 121.9(4)
C9_2 C8_2 C7_2 121.1(4)
C10_2 C9_2 C8_2 121.0(4)
C10_2 C9_2 H9_2 119.5
C8_2 C9_2 H9_2 119.5
C9_2 C10_2 C11_2 122.2(4)
C9_2 C10_2 H10_2 118.9
C11_2 C10_2 H10_2 118.9
C12_2 C11_2 C10_2 116.5(4)
C12_2 C11_2 C14_2 121.4(4)
C10_2 C11_2 C14_2 122.1(4)
C13_2 C12_2 C11_2 122.2(5)
C13_2 C12_2 H12_2 118.9
C11_2 C12_2 H12_2 118.9
C12_2 C13_2 C8_2 121.1(4)
C12_2 C13_2 H13_2 119.5
C8_2 C13_2 H13_2 119.5
C11_2 C14_2 H14A_2 109.5
C11_2 C14_2 H14B_2 109.5
H14A_2 C14_2 H14B_2 109.5
C11_2 C14_2 H14C_2 109.5
H14A_2 C14_2 H14C_2 109.5
H14B_2 C14_2 H14C_2 109.5
C20_2 C15_2 C16_2 117.2(4)
C20_2 C15_2 N4_2 122.4(3)
C16_2 C15_2 N4_2 120.5(4)
C17_2 C16_2 C15_2 120.0(4)
C17_2 C16_2 H16_2 120.0
C15_2 C16_2 H16_2 120.0
C18_2 C17_2 C16_2 122.0(4)
C18_2 C17_2 H17_2 119.0
C16_2 C17_2 H17_2 119.0
C17_2 C18_2 C19_2 118.3(4)
C17_2 C18_2 H18_2 120.9
C19_2 C18_2 H18_2 120.9
C20_2 C19_2 C18_2 120.9(4)
C20_2 C19_2 H19_2 119.5
C18_2 C19_2 H19_2 119.5
C19_2 C20_2 C15_2 121.7(4)
C19_2 C20_2 H20_2 119.2
C15_2 C20_2 H20_2 119.2
C22_2 C21_2 C26_2 119.4(4)
C22_2 C21_2 N5_2 119.8(4)
C26_2 C21_2 N5_2 120.8(4)
C23_2 C22_2 C21_2 120.0(4)
C23_2 C22_2 H22_2 120.0
C21_2 C22_2 H22_2 120.0
C24_2 C23_2 C22_2 120.4(4)
C24_2 C23_2 H23_2 119.8
C22_2 C23_2 H23_2 119.8
C25_2 C24_2 C23_2 119.5(4)
C25_2 C24_2 H24_2 120.3
C23_2 C24_2 H24_2 120.3
C24_2 C25_2 C26_2 120.9(4)
C24_2 C25_2 H25_2 119.5
C26_2 C25_2 H25_2 119.5
C25_2 C26_2 C21_2 119.6(4)
C25_2 C26_2 H26_2 120.2
C21_2 C26_2 H26_2 120.2
N6_2 C27_2 N7_2 114.7(4)
N6_2 C27_2 C28_2 120.6(4)
N7_2 C27_2 C28_2 124.6(4)
C29_2 C28_2 C33_2 118.0(5)
C29_2 C28_2 C27_2 122.2(5)
C33_2 C28_2 C27_2 119.8(5)
C28_2 C29_2 C30_2 120.8(6)
C28_2 C29_2 H29_2 119.6
C30_2 C29_2 H29_2 119.6
C31_2 C30_2 C29_2 121.0(7)
C31_2 C30_2 H30_2 119.5
C29_2 C30_2 H30_2 119.5
C32_2 C31_2 C30_2 117.3(6)
C32_2 C31_2 C34_2 121.8(8)
C30_2 C31_2 C34_2 120.8(8)
C33_2 C32_2 C31_2 122.5(7)
C33_2 C32_2 H32_2 118.7
C31_2 C32_2 H32_2 118.7
C32_2 C33_2 C28_2 120.3(7)
C32_2 C33_2 H33_2 119.8
C28_2 C33_2 H33_2 119.8
C31_2 C34_2 H34A_2 109.5
C31_2 C34_2 H34B_2 109.5
H34A_2 C34_2 H34B_2 109.5
C31_2 C34_2 H34C_2 109.5
H34A_2 C34_2 H34C_2 109.5
H34B_2 C34_2 H34C_2 109.5
C40_2 C35_2 C36_2 118.5(4)
C40_2 C35_2 N8_2 120.2(4)
C36_2 C35_2 N8_2 121.2(4)
C37_2 C36_2 C35_2 120.6(4)
C37_2 C36_2 H36_2 119.7
C35_2 C36_2 H36_2 119.7
C38_2 C37_2 C36_2 120.4(4)
C38_2 C37_2 H37_2 119.8
C36_2 C37_2 H37_2 119.8
C39_2 C38_2 C37_2 119.2(4)
C39_2 C38_2 H38_2 120.4
C37_2 C38_2 H38_2 120.4
C38_2 C39_2 C40_2 120.5(4)
C38_2 C39_2 H39_2 119.8
C40_2 C39_2 H39_2 119.8
C39_2 C40_2 C35_2 120.8(4)
C39_2 C40_2 H40_2 119.6
C35_2 C40_2 H40_2 119.6
C46_2 C41_2 C42_2 119.5(4)
C46_2 C41_2 N9_2 120.1(4)
C42_2 C41_2 N9_2 120.3(4)
C43_2 C42_2 C41_2 120.1(4)
C43_2 C42_2 H42_2 120.0
C41_2 C42_2 H42_2 120.0
C44_2 C43_2 C42_2 120.7(4)
C44_2 C43_2 H43_2 119.7
C42_2 C43_2 H43_2 119.7
C43_2 C44_2 C45_2 118.9(4)
C43_2 C44_2 H44_2 120.5
C45_2 C44_2 H44_2 120.5
C44_2 C45_2 C46_2 121.1(5)
C44_2 C45_2 H45_2 119.4
C46_2 C45_2 H45_2 119.4
C41_2 C46_2 C45_2 119.7(4)
C41_2 C46_2 H46_2 120.2
C45_2 C46_2 H46_2 120.2
C52_2 C47_2 C48_2 119.5(4)
C52_2 C47_2 N10_2 120.0(4)
C48_2 C47_2 N10_2 120.4(5)
C49_2 C48_2 C47_2 119.2(5)
C49_2 C48_2 H48_2 120.4
C47_2 C48_2 H48_2 120.4
C50_2 C49_2 C48_2 121.2(5)
C50_2 C49_2 H49_2 119.4
C48_2 C49_2 H49_2 119.4
C49_2 C50_2 C51_2 119.5(5)
C49_2 C50_2 H50_2 120.2
C51_2 C50_2 H50_2 120.2
C50_2 C51_2 C52_2 120.1(5)
C50_2 C51_2 H51_2 119.9
C52_2 C51_2 H51_2 119.9
C47_2 C52_2 C51_2 120.4(5)
C47_2 C52_2 H52_2 119.8
C51_2 C52_2 H52_2 119.8
N11_2 C53_2 N12_2 124.2(4)
N11_2 C53_2 C54_2 113.8(4)
N12_2 C53_2 C54_2 121.9(3)
C59_2 C54_2 C55_2 117.7(4)
C59_2 C54_2 C53_2 122.0(4)
C55_2 C54_2 C53_2 120.2(4)
C56_2 C55_2 C54_2 120.6(4)
C56_2 C55_2 H55_2 119.7
C54_2 C55_2 H55_2 119.7
C55_2 C56_2 C57_2 121.7(4)
C55_2 C56_2 H56_2 119.1
C57_2 C56_2 H56_2 119.1
C56_2 C57_2 C58_2 117.4(5)
C56_2 C57_2 C60_2 121.1(4)
C58_2 C57_2 C60_2 121.4(4)
C59_2 C58_2 C57_2 121.6(4)
C59_2 C58_2 H58_2 119.2
C57_2 C58_2 H58_2 119.2
C58_2 C59_2 C54_2 120.9(4)
C58_2 C59_2 H59_2 119.6
C54_2 C59_2 H59_2 119.6
C57_2 C60_2 H60A_2 109.5
C57_2 C60_2 H60B_2 109.5
H60A_2 C60_2 H60B_2 109.5
C57_2 C60_2 H60C_2 109.5
H60A_2 C60_2 H60C_2 109.5
H60B_2 C60_2 H60C_2 109.5
O1A_4 Na1A_4 O2A_4 68.0(2)
O1A_4 Na1A_4 O3A_4 107.4(3)
O2A_4 Na1A_4 O3A_4 68.2(2)
O1A_4 Na1A_4 O4A_4 105.3(3)
O2A_4 Na1A_4 O4A_4 130.4(3)
O3A_4 Na1A_4 O4A_4 67.6(3)
O1A_4 Na1A_4 O5A_4 66.1(3)
O2A_4 Na1A_4 O5A_4 134.1(3)
O3A_4 Na1A_4 O5A_4 129.0(3)
O4A_4 Na1A_4 O5A_4 66.3(3)
O1A_4 Na1A_4 N6_2 121.5(2)
O2A_4 Na1A_4 N6_2 86.28(19)
O3A_4 Na1A_4 N6_2 110.0(2)
O4A_4 Na1A_4 N6_2 129.9(3)
O5A_4 Na1A_4 N6_2 115.8(3)
C1A_4 O1A_4 C10A_4 112.5(7)
C1A_4 O1A_4 Na1A_4 117.2(7)
C10A_4 O1A_4 Na1A_4 115.9(7)
C3A_4 O2A_4 C2A_4 116.3(8)
C3A_4 O2A_4 Na1A_4 111.2(6)
C2A_4 O2A_4 Na1A_4 114.6(6)
C5A_4 O3A_4 C4A_4 112.6(7)
C5A_4 O3A_4 Na1A_4 113.8(8)
C4A_4 O3A_4 Na1A_4 114.5(6)
C7A_4 O4A_4 C6A_4 121.8(10)
C7A_4 O4A_4 Na1A_4 113.7(16)
C6A_4 O4A_4 Na1A_4 112.1(7)
C8A_4 O5A_4 C9A_4 102.3(11)
C8A_4 O5A_4 Na1A_4 112.3(7)
C9A_4 O5A_4 Na1A_4 111.7(11)
O1A_4 C1A_4 C2A_4 109.5(8)
O1A_4 C1A_4 H1A_4 109.8
C2A_4 C1A_4 H1A_4 109.8
O1A_4 C1A_4 H1B_4 109.8
C2A_4 C1A_4 H1B_4 109.8
H1A_4 C1A_4 H1B_4 108.2
O2A_4 C2A_4 C1A_4 112.3(9)
O2A_4 C2A_4 H2A_4 109.1
C1A_4 C2A_4 H2A_4 109.2
O2A_4 C2A_4 H2B_4 109.1
C1A_4 C2A_4 H2B_4 109.1
H2A_4 C2A_4 H2B_4 107.9
O2A_4 C3A_4 C4A_4 109.9(8)
O2A_4 C3A_4 H3A_4 109.7
C4A_4 C3A_4 H3A_4 109.7
O2A_4 C3A_4 H3B_4 109.7
C4A_4 C3A_4 H3B_4 109.7
H3A_4 C3A_4 H3B_4 108.2
O3A_4 C4A_4 C3A_4 110.5(8)
O3A_4 C4A_4 H4A_4 109.6
C3A_4 C4A_4 H4A_4 109.6
O3A_4 C4A_4 H4B_4 109.6
C3A_4 C4A_4 H4B_4 109.6
H4A_4 C4A_4 H4B_4 108.1
O3A_4 C5A_4 C6A_4 106.4(8)
O3A_4 C5A_4 H5A_4 110.4
C6A_4 C5A_4 H5A_4 110.4
O3A_4 C5A_4 H5B_4 110.4
C6A_4 C5A_4 H5B_4 110.4
H5A_4 C5A_4 H5B_4 108.6
O4A_4 C6A_4 C5A_4 110.5(10)
O4A_4 C6A_4 H6A_4 109.6
C5A_4 C6A_4 H6A_4 109.6
O4A_4 C6A_4 H6B_4 109.6
C5A_4 C6A_4 H6B_4 109.6
H6A_4 C6A_4 H6B_4 108.1
O4A_4 C7A_4 C8A_4 105.3(11)
O4A_4 C7A_4 H7A_4 110.7
C8A_4 C7A_4 H7A_4 110.7
O4A_4 C7A_4 H7B_4 110.7
C8A_4 C7A_4 H7B_4 110.7
H7A_4 C7A_4 H7B_4 108.8
O5A_4 C8A_4 C7A_4 113.3(18)
O5A_4 C8A_4 H8A_4 108.9
C7A_4 C8A_4 H8A_4 108.9
O5A_4 C8A_4 H8B_4 108.9
C7A_4 C8A_4 H8B_4 108.9
H8A_4 C8A_4 H8B_4 107.7
O5A_4 C9A_4 C10A_4 108.4(11)
O5A_4 C9A_4 H9A_4 110.0
C10A_4 C9A_4 H9A_4 110.0
O5A_4 C9A_4 H9B_4 110.0
C10A_4 C9A_4 H9B_4 110.0
H9A_4 C9A_4 H9B_4 108.4
O1A_4 C10A_4 C9A_4 105.5(14)
O1A_4 C10A_4 H10A_4 110.6
C9A_4 C10A_4 H10A_4 110.6
O1A_4 C10A_4 H10B_4 110.6
C9A_4 C10A_4 H10B_4 110.6
H10A_4 C10A_4 H10B_4 108.8
O1B_4 Na1B_4 O4B_4 103.1(3)
O1B_4 Na1B_4 O5B_4 71.7(3)
O4B_4 Na1B_4 O5B_4 67.7(3)
O1B_4 Na1B_4 O3B_4 120.0(3)
O4B_4 Na1B_4 O3B_4 65.6(3)
O5B_4 Na1B_4 O3B_4 133.2(3)
O1B_4 Na1B_4 N6_1 118.6(3)
O4B_4 Na1B_4 N6_1 132.4(3)
O5B_4 Na1B_4 N6_1 103.3(3)
O3B_4 Na1B_4 N6_1 107.0(3)
O1B_4 Na1B_4 O2B_4 67.7(3)
O4B_4 Na1B_4 O2B_4 121.3(3)
O5B_4 Na1B_4 O2B_4 139.4(3)
O3B_4 Na1B_4 O2B_4 70.8(3)
N6_1 Na1B_4 O2B_4 96.3(2)
C10B_4 O1B_4 C1B_4 118.8(9)
C10B_4 O1B_4 Na1B_4 115.0(7)
C1B_4 O1B_4 Na1B_4 113.6(8)
C2B_4 O2B_4 C3B_4 109.3(12)
C2B_4 O2B_4 Na1B_4 115.6(6)
C3B_4 O2B_4 Na1B_4 103.1(12)
C4B_4 O3B_4 C5B_4 110.3(11)
C4B_4 O3B_4 Na1B_4 115.1(8)
C5B_4 O3B_4 Na1B_4 111.5(9)
C6B_4 O4B_4 C7B_4 119.6(9)
C6B_4 O4B_4 Na1B_4 117.0(7)
C7B_4 O4B_4 Na1B_4 106.9(9)
C8B_4 O5B_4 C9B_4 109.9(10)
C8B_4 O5B_4 Na1B_4 115.2(7)
C9B_4 O5B_4 Na1B_4 107.4(7)
O1B_4 C1B_4 C2B_4 115.0(10)
O1B_4 C1B_4 H1X_4 108.5
C2B_4 C1B_4 H1X_4 108.5
O1B_4 C1B_4 H1Y_4 108.5
C2B_4 C1B_4 H1Y_4 108.5
H1X_4 C1B_4 H1Y_4 107.5
O2B_4 C2B_4 C1B_4 108.7(11)
O2B_4 C2B_4 H2X_4 109.9
C1B_4 C2B_4 H2X_4 109.9
O2B_4 C2B_4 H2Y_4 109.9
C1B_4 C2B_4 H2Y_4 109.9
H2X_4 C2B_4 H2Y_4 108.3
O2B_4 C3B_4 C4B_4 120.8(16)
O2B_4 C3B_4 H3X_4 107.1
C4B_4 C3B_4 H3X_4 107.1
O2B_4 C3B_4 H3Y_4 107.1
C4B_4 C3B_4 H3Y_4 107.1
H3X_4 C3B_4 H3Y_4 106.8
O3B_4 C4B_4 C3B_4 106.9(16)
O3B_4 C4B_4 H4X_4 110.3
C3B_4 C4B_4 H4X_4 110.3
O3B_4 C4B_4 H4Y_4 110.3
C3B_4 C4B_4 H4Y_4 110.3
H4X_4 C4B_4 H4Y_4 108.6
O3B_4 C5B_4 C6B_4 104.3(10)
O3B_4 C5B_4 H5X_4 110.9
C6B_4 C5B_4 H5X_4 110.9
O3B_4 C5B_4 H5Y_4 110.9
C6B_4 C5B_4 H5Y_4 110.9
H5X_4 C5B_4 H5Y_4 108.9
O4B_4 C6B_4 C5B_4 105.2(11)
O4B_4 C6B_4 H6X_4 110.7
C5B_4 C6B_4 H6X_4 110.7
O4B_4 C6B_4 H6Y_4 110.7
C5B_4 C6B_4 H6Y_4 110.7
H6X_4 C6B_4 H6Y_4 108.8
O4B_4 C7B_4 C8B_4 108.4(10)
O4B_4 C7B_4 H7X_4 110.0
C8B_4 C7B_4 H7X_4 110.0
O4B_4 C7B_4 H7Y_4 110.0
C8B_4 C7B_4 H7Y_4 110.0
H7X_4 C7B_4 H7Y_4 108.4
O5B_4 C8B_4 C7B_4 103.8(10)
O5B_4 C8B_4 H8X_4 111.0
C7B_4 C8B_4 H8X_4 111.0
O5B_4 C8B_4 H8Y_4 111.0
C7B_4 C8B_4 H8Y_4 111.0
H8X_4 C8B_4 H8Y_4 109.0
O5B_4 C9B_4 C10B_4 115.3(11)
O5B_4 C9B_4 H9X_4 108.5
C10B_4 C9B_4 H9X_4 108.5
O5B_4 C9B_4 H9Y_4 108.5
C10B_4 C9B_4 H9Y_4 108.5
H9X_4 C9B_4 H9Y_4 107.5
O1B_4 C10B_4 C9B_4 109.1(10)
O1B_4 C10B_4 H10X_4 109.9
C9B_4 C10B_4 H10X_4 109.9
O1B_4 C10B_4 H10Y_4 109.9
C9B_4 C10B_4 H10Y_4 109.9
H10X_4 C10B_4 H10Y_4 108.3

loop_
_geom_bond_atom_site_label_1
_geom_bond_atom_site_label_2
_geom_bond_distance
Na1_3 O2_3 2.354(4)
Na1_3 O5_3 2.381(4)
Na1_3 O4_3 2.413(4)
Na1_3 O3_3 2.495(4)
Na1_3 O1_3 2.498(4)
Na1_3 N11_1 2.540(4)
Na1_3 C5_3 3.104(6)
Na1_3 C4_3 3.121(6)
O1_3 C1_3 1.427(7)
O1_3 C10_3 1.445(6)
O2_3 C3_3 1.418(6)
O2_3 C2_3 1.428(6)
O3_3 C5_3 1.422(6)
O3_3 C4_3 1.434(6)
O4_3 C7_3 1.428(8)
O4_3 C6_3 1.438(8)
O5_3 C8_3 1.422(7)
O5_3 C9_3 1.436(7)
C1_3 C2_3 1.490(8)
C1_3 H1A_3 0.9900
C1_3 H1B_3 0.9900
C2_3 H2A_3 0.9900
C2_3 H2B_3 0.9900
C3_3 C4_3 1.488(7)
C3_3 H3A_3 0.9900
C3_3 H3B_3 0.9900
C4_3 H4A_3 0.9900
C4_3 H4B_3 0.9900
C5_3 C6_3 1.489(9)
C5_3 H5A_3 0.9900
C5_3 H5B_3 0.9900
C6_3 H6A_3 0.9900
C6_3 H6B_3 0.9900
C7_3 C8_3 1.486(10)
C7_3 H7A_3 0.9900
C7_3 H7B_3 0.9900
C8_3 H8A_3 0.9900
C8_3 H8B_3 0.9900
C9_3 C10_3 1.473(9)
C9_3 H9A_3 0.9900
C9_3 H9B_3 0.9900
C10_3 H10A_3 0.9900
C10_3 H10B_3 0.9900
B1_1 N7_1 1.537(6)
B1_1 N4_1 1.538(5)
B1_1 N1_1 1.541(5)
B1_1 N12_1 1.598(5)
B2_1 N7_1 1.407(6)
B2_1 N5_1 1.441(6)
B2_1 N8_1 1.457(5)
B3_1 N12_1 1.433(6)
B3_1 N8_1 1.434(6)
B3_1 N0_1 1.474(5)
N1_1 N2_1 1.361(5)
N1_1 C1_1 1.418(5)
N2_1 C7_1 1.332(5)
N3_1 C7_1 1.330(5)
N3_1 N4_1 1.358(5)
N4_1 C15_1 1.421(5)
N7_1 C27_1 1.381(5)
N8_1 C35_1 1.443(5)
N12_1 C47_1 1.403(5)
N6_1 C27_1 1.294(6)
N6_1 N5_1 1.429(5)
N6_1 Na1B_4 2.558(5)
N5_1 C21_1 1.407(5)
N0_1 C41_1 1.411(5)
N0_1 N10_1 1.422(5)
N10_1 C55_1 1.412(6)
N10_1 N11_1 1.421(5)
N11_1 C47_1 1.301(5)
C1_1 C2_1 1.396(6)
C1_1 C6_1 1.398(6)
C2_1 C3_1 1.386(6)
C2_1 H2_1 0.9500
C3_1 C4_1 1.385(7)
C3_1 H3_1 0.9500
C4_1 C5_1 1.371(6)
C4_1 H4_1 0.9500
C5_1 C6_1 1.390(6)
C5_1 H5_1 0.9500
C6_1 H6_1 0.9500
C7_1 C8_1 1.477(6)
C8_1 C9_1 1.393(6)
C8_1 C13_1 1.397(6)
C9_1 C10_1 1.379(6)
C9_1 H9_1 0.9500
C10_1 C11_1 1.387(6)
C10_1 H10_1 0.9500
C11_1 C12_1 1.382(6)
C11_1 C14_1 1.511(6)
C12_1 C13_1 1.375(6)
C12_1 H12_1 0.9500
C13_1 H13_1 0.9500
C14_1 H14A_1 0.9800
C14_1 H14B_1 0.9800
C14_1 H14C_1 0.9800
C15_1 C20_1 1.392(6)
C15_1 C16_1 1.401(5)
C16_1 C17_1 1.380(6)
C16_1 H16_1 0.9500
C17_1 C18_1 1.381(6)
C17_1 H17_1 0.9500
C18_1 C19_1 1.378(6)
C18_1 H18_1 0.9500
C19_1 C20_1 1.382(6)
C19_1 H19_1 0.9500
C20_1 H20_1 0.9500
C21_1 C26_1 1.385(6)
C21_1 C22_1 1.388(6)
C22_1 C23_1 1.376(6)
C22_1 H22_1 0.9500
C23_1 C24_1 1.374(6)
C23_1 H23_1 0.9500
C24_1 C25_1 1.383(7)
C24_1 H24_1 0.9500
C25_1 C26_1 1.382(7)
C25_1 H25_1 0.9500
C26_1 H26_1 0.9500
C27_1 C28_1 1.486(6)
C28_1 C33_1 1.379(7)
C28_1 C29_1 1.395(7)
C29_1 C30_1 1.399(8)
C29_1 H29_1 0.9500
C30_1 C31_1 1.366(10)
C30_1 H30_1 0.9500
C31_1 C32_1 1.371(9)
C31_1 C34_1 1.526(8)
C32_1 C33_1 1.400(7)
C32_1 H32_1 0.9500
C33_1 H33_1 0.9500
C34_1 H34A_1 0.9800
C34_1 H34B_1 0.9800
C34_1 H34C_1 0.9800
C35_1 C40_1 1.384(6)
C35_1 C36_1 1.386(6)
C36_1 C37_1 1.382(6)
C36_1 H36_1 0.9500
C37_1 C38_1 1.374(7)
C37_1 H37_1 0.9500
C38_1 C39_1 1.381(7)
C38_1 H38_1 0.9500
C39_1 C40_1 1.388(6)
C39_1 H39_1 0.9500
C40_1 H40_1 0.9500
C41_1 C46_1 1.390(6)
C41_1 C42_1 1.402(6)
C42_1 C43_1 1.381(6)
C42_1 H42_1 0.9500
C43_1 C44_1 1.372(8)
C43_1 H43_1 0.9500
C44_1 C45_1 1.400(8)
C44_1 H44_1 0.9500
C45_1 C46_1 1.385(7)
C45_1 H45_1 0.9500
C46_1 H46_1 0.9500
C55_1 C56_1 1.392(7)
C55_1 C60_1 1.396(6)
C56_1 C57_1 1.371(7)
C56_1 H56_1 0.9500
C57_1 C58_1 1.387(8)
C57_1 H57_1 0.9500
C58_1 C59_1 1.367(8)
C58_1 H58_1 0.9500
C59_1 C60_1 1.399(7)
C59_1 H59_1 0.9500
C60_1 H60_1 0.9500
C47_1 C48_1 1.473(6)
C48_1 C49_1 1.393(6)
C48_1 C53_1 1.398(6)
C49_1 C50_1 1.384(6)
C49_1 H49_1 0.9500
C50_1 C51_1 1.388(6)
C50_1 H50_1 0.9500
C51_1 C52_1 1.396(6)
C51_1 C54_1 1.503(7)
C52_1 C53_1 1.379(6)
C52_1 H52_1 0.9500
C53_1 H53_1 0.9500
C54_1 H54A_1 0.9800
C54_1 H54B_1 0.9800
C54_1 H54C_1 0.9800
B1_2 N1_2 1.527(6)
B1_2 N7_2 1.541(6)
B1_2 N4_2 1.546(5)
B1_2 N12_2 1.593(5)
B2_2 N7_2 1.414(6)
B2_2 N5_2 1.434(6)
B2_2 N8_2 1.455(6)
B3_2 N12_2 1.427(6)
B3_2 N8_2 1.440(6)
B3_2 N9_2 1.467(5)
N1_2 N2_2 1.360(5)
N1_2 C1_2 1.412(5)
N2_2 C7_2 1.328(5)
N3_2 C7_2 1.341(5)
N3_2 N4_2 1.355(5)
N4_2 C15_2 1.420(5)
N7_2 C27_2 1.387(5)
N8_2 C35_2 1.435(5)
N12_2 C53_2 1.402(5)
N6_2 C27_2 1.300(6)
N6_2 N5_2 1.420(5)
N6_2 Na1A_4 2.621(5)
N5_2 C21_2 1.412(5)
N9_2 C41_2 1.409(5)
N9_2 N10_2 1.414(4)
N10_2 C47_2 1.397(6)
N10_2 N11_2 1.406(5)
N11_2 C53_2 1.306(5)
C1_2 C6_2 1.399(6)
C1_2 C2_2 1.403(6)
C2_2 C3_2 1.390(6)
C2_2 H2_2 0.9500
C3_2 C4_2 1.376(7)
C3_2 H3_2 0.9500
C4_2 C5_2 1.387(7)
C4_2 H4_2 0.9500
C5_2 C6_2 1.383(6)
C5_2 H5_2 0.9500
C6_2 H6_2 0.9500
C7_2 C8_2 1.487(6)
C8_2 C13_2 1.393(6)
C8_2 C9_2 1.395(6)
C9_2 C10_2 1.378(6)
C9_2 H9_2 0.9500
C10_2 C11_2 1.387(6)
C10_2 H10_2 0.9500
C11_2 C12_2 1.382(6)
C11_2 C14_2 1.511(6)
C12_2 C13_2 1.380(6)
C12_2 H12_2 0.9500
C13_2 H13_2 0.9500
C14_2 H14A_2 0.9800
C14_2 H14B_2 0.9800
C14_2 H14C_2 0.9800
C15_2 C20_2 1.397(6)
C15_2 C16_2 1.405(5)
C16_2 C17_2 1.387(6)
C16_2 H16_2 0.9500
C17_2 C18_2 1.374(6)
C17_2 H17_2 0.9500
C18_2 C19_2 1.379(5)
C18_2 H18_2 0.9500
C19_2 C20_2 1.375(6)
C19_2 H19_2 0.9500
C20_2 H20_2 0.9500
C21_2 C22_2 1.384(6)
C21_2 C26_2 1.390(6)
C22_2 C23_2 1.382(6)
C22_2 H22_2 0.9500
C23_2 C24_2 1.379(6)
C23_2 H23_2 0.9500
C24_2 C25_2 1.369(7)
C24_2 H24_2 0.9500
C25_2 C26_2 1.384(7)
C25_2 H25_2 0.9500
C26_2 H26_2 0.9500
C27_2 C28_2 1.479(6)
C28_2 C29_2 1.366(7)
C28_2 C33_2 1.388(7)
C29_2 C30_2 1.400(7)
C29_2 H29_2 0.9500
C30_2 C31_2 1.371(10)
C30_2 H30_2 0.9500
C31_2 C32_2 1.370(10)
C31_2 C34_2 1.517(8)
C32_2 C33_2 1.368(9)
C32_2 H32_2 0.9500
C33_2 H33_2 0.9500
C34_2 H34A_2 0.9800
C34_2 H34B_2 0.9800
C34_2 H34C_2 0.9800
C35_2 C40_2 1.386(5)
C35_2 C36_2 1.390(6)
C36_2 C37_2 1.384(6)
C36_2 H36_2 0.9500
C37_2 C38_2 1.383(6)
C37_2 H37_2 0.9500
C38_2 C39_2 1.381(7)
C38_2 H38_2 0.9500
C39_2 C40_2 1.381(6)
C39_2 H39_2 0.9500
C40_2 H40_2 0.9500
C41_2 C46_2 1.376(6)
C41_2 C42_2 1.388(6)
C42_2 C43_2 1.385(6)
C42_2 H42_2 0.9500
C43_2 C44_2 1.374(7)
C43_2 H43_2 0.9500
C44_2 C45_2 1.378(7)
C44_2 H44_2 0.9500
C45_2 C46_2 1.388(6)
C45_2 H45_2 0.9500
C46_2 H46_2 0.9500
C47_2 C52_2 1.379(7)
C47_2 C48_2 1.396(6)
C48_2 C49_2 1.382(7)
C48_2 H48_2 0.9500
C49_2 C50_2 1.371(7)
C49_2 H49_2 0.9500
C50_2 C51_2 1.380(7)
C50_2 H50_2 0.9500
C51_2 C52_2 1.382(6)
C51_2 H51_2 0.9500
C52_2 H52_2 0.9500
C53_2 C54_2 1.480(6)
C54_2 C59_2 1.395(6)
C54_2 C55_2 1.399(6)
C55_2 C56_2 1.384(6)
C55_2 H55_2 0.9500
C56_2 C57_2 1.386(6)
C56_2 H56_2 0.9500
C57_2 C58_2 1.391(6)
C57_2 C60_2 1.502(7)
C58_2 C59_2 1.378(6)
C58_2 H58_2 0.9500
C59_2 H59_2 0.9500
C60_2 H60A_2 0.9800
C60_2 H60B_2 0.9800
C60_2 H60C_2 0.9800
Na1A_4 O1A_4 2.396(7)
Na1A_4 O2A_4 2.455(7)
Na1A_4 O3A_4 2.472(8)
Na1A_4 O4A_4 2.492(9)
Na1A_4 O5A_4 2.566(9)
O1A_4 C1A_4 1.415(5)
O1A_4 C10A_4 1.424(5)
O2A_4 C3A_4 1.418(5)
O2A_4 C2A_4 1.419(5)
O3A_4 C5A_4 1.422(5)
O3A_4 C4A_4 1.424(5)
O4A_4 C7A_4 1.428(5)
O4A_4 C6A_4 1.429(5)
O5A_4 C8A_4 1.422(5)
O5A_4 C9A_4 1.426(5)
C1A_4 C2A_4 1.478(5)
C1A_4 H1A_4 0.9900
C1A_4 H1B_4 0.9900
C2A_4 H2A_4 0.9900
C2A_4 H2B_4 0.9900
C3A_4 C4A_4 1.479(5)
C3A_4 H3A_4 0.9900
C3A_4 H3B_4 0.9900
C4A_4 H4A_4 0.9900
C4A_4 H4B_4 0.9900
C5A_4 C6A_4 1.493(5)
C5A_4 H5A_4 0.9900
C5A_4 H5B_4 0.9900
C6A_4 H6A_4 0.9900
C6A_4 H6B_4 0.9900
C7A_4 C8A_4 1.491(5)
C7A_4 H7A_4 0.9900
C7A_4 H7B_4 0.9900
C8A_4 H8A_4 0.9900
C8A_4 H8B_4 0.9900
C9A_4 C10A_4 1.483(5)
C9A_4 H9A_4 0.9900
C9A_4 H9B_4 0.9900
C10A_4 H10A_4 0.9900
C10A_4 H10B_4 0.9900
Na1B_4 O1B_4 2.361(9)
Na1B_4 O4B_4 2.423(8)
Na1B_4 O5B_4 2.470(9)
Na1B_4 O3B_4 2.487(9)
Na1B_4 O2B_4 2.566(11)
O1B_4 C10B_4 1.426(5)
O1B_4 C1B_4 1.426(5)
O2B_4 C2B_4 1.417(5)
O2B_4 C3B_4 1.433(5)
O3B_4 C4B_4 1.417(5)
O3B_4 C5B_4 1.425(5)
O4B_4 C6B_4 1.416(5)
O4B_4 C7B_4 1.424(5)
O5B_4 C8B_4 1.423(5)
O5B_4 C9B_4 1.425(5)
C1B_4 C2B_4 1.484(5)
C1B_4 H1X_4 0.9900
C1B_4 H1Y_4 0.9900
C2B_4 H2X_4 0.9900
C2B_4 H2Y_4 0.9900
C3B_4 C4B_4 1.488(5)
C3B_4 H3X_4 0.9900
C3B_4 H3Y_4 0.9900
C4B_4 H4X_4 0.9900
C4B_4 H4Y_4 0.9900
C5B_4 C6B_4 1.487(5)
C5B_4 H5X_4 0.9900
C5B_4 H5Y_4 0.9900
C6B_4 H6X_4 0.9900
C6B_4 H6Y_4 0.9900
C7B_4 C8B_4 1.488(5)
C7B_4 H7X_4 0.9900
C7B_4 H7Y_4 0.9900
C8B_4 H8X_4 0.9900
C8B_4 H8Y_4 0.9900
C9B_4 C10B_4 1.487(5)
C9B_4 H9X_4 0.9900
C9B_4 H9Y_4 0.9900
C10B_4 H10X_4 0.9900
C10B_4 H10Y_4 0.9900
